data_7047174
loop_
_publ_author_name
'Wang, Gang'
'Xu, Cong'
'Wang, Li'
'Liu, Weisheng'

_publ_section_title
;
 Highly efficient 3d/4d-4f coordination polymer catalysts for carbon
 dioxide fixation into cyclic carbonates.
;
_journal_issue 36
_journal_name_full 'Dalton transactions (Cambridge, England : 2003)'
_journal_page_first 12711
_journal_page_last 12717
_journal_paper_doi 10.1039/c8dt02576b
_journal_volume 47
_journal_year 2018
_chemical_formula_moiety 'C55 H74 Cd Dy N4 O13, C56 H73 Cd1.02 Dy N4 O12, C2 H3 N'
_chemical_formula_sum 'C113 H150 Cd2.02 Dy2 N9 O25'
_chemical_formula_weight 2586.18
_space_group_crystal_system monoclinic
_space_group_IT_number 14
_space_group_name_Hall '-P 2ybc'
_space_group_name_H-M_alt 'P 1 21/c 1'
_symmetry_space_group_name_Hall '-P 2ybc'
_symmetry_space_group_name_H-M 'P 1 21/c 1'
_atom_sites_solution_hydrogens mixed
_atom_sites_solution_primary direct
_audit_creation_date 2018-07-23
_audit_creation_method
;
Olex2 1.2
(compiled 2018.05.29 svn.r3508 for OlexSys, GUI svn.r5506)
;
_audit_update_record
;
2018-07-23 deposited with the CCDC.
2018-07-27 downloaded from the CCDC.
;
_cell_angle_alpha 90
_cell_angle_beta 121.014(3)
_cell_angle_gamma 90
_cell_formula_units_Z 4
_cell_length_a 19.5629(9)
_cell_length_b 30.9876(7)
_cell_length_c 27.6893(14)
_cell_measurement_reflns_used 18980
_cell_measurement_temperature 100.01(10)
_cell_measurement_theta_max 27.4360
_cell_measurement_theta_min 2.4990
_cell_volume 14385.8(11)
_computing_cell_refinement 'CrysAlisPro 1.171.38.43f (Rigaku OD, 2015)'
_computing_data_collection 'CrysAlisPro 1.171.38.43f (Rigaku OD, 2015)'
_computing_data_reduction 'CrysAlisPro 1.171.38.43f (Rigaku OD, 2015)'
_computing_molecular_graphics 'Olex2 (Dolomanov et al., 2009)'
_computing_publication_material 'Olex2 (Dolomanov et al., 2009)'
_computing_structure_refinement 'ShelXL (Sheldrick, 2015)'
_computing_structure_solution 'ShelXT (Sheldrick, 2015)'
_diffrn_ambient_environment N~2~
_diffrn_ambient_temperature 100.01(10)
_diffrn_detector 'CCD plate'
_diffrn_detector_area_resol_mean 5.2684
_diffrn_detector_type AtlasS2
_diffrn_measured_fraction_theta_full 0.997
_diffrn_measured_fraction_theta_max 0.997
_diffrn_measurement_details
;
List of Runs (angles in degrees, time in seconds):

  # Type    Start    End  Width  t~exp~   \w     \q     \k     \f   Frames
#--------------------------------------------------------------------------
  1  \w     18.00  49.00   1.00   17.50    --   11.74 -99.00  90.00   31
  2  \w      7.00  66.00   1.00   17.50    --   11.74  37.00-180.00   59
  3  \w    -21.00  88.00   1.00   17.50    --   11.74  77.00-120.00  109
;
_diffrn_measurement_device 'four-circle diffractometer'
_diffrn_measurement_device_type 'SuperNova, Dual, Cu at zero, AtlasS2'
_diffrn_measurement_method '\w scans'
_diffrn_orient_matrix_type 'CrysAlisPro convention (1999,Acta A55,543-557)'
_diffrn_orient_matrix_UB_11 -0.0063383000
_diffrn_orient_matrix_UB_12 -0.0073346000
_diffrn_orient_matrix_UB_13 0.0260830000
_diffrn_orient_matrix_UB_21 -0.0359438000
_diffrn_orient_matrix_UB_22 -0.0027982000
_diffrn_orient_matrix_UB_23 -0.0126630000
_diffrn_orient_matrix_UB_31 0.0068667000
_diffrn_orient_matrix_UB_32 -0.0215068000
_diffrn_orient_matrix_UB_33 -0.0072293000
_diffrn_radiation_monochromator mirror
_diffrn_radiation_probe x-ray
_diffrn_radiation_type MoK\a
_diffrn_radiation_wavelength 0.71073
_diffrn_reflns_av_R_equivalents 0.0657
_diffrn_reflns_av_unetI/netI 0.1037
_diffrn_reflns_Laue_measured_fraction_full 0.997
_diffrn_reflns_Laue_measured_fraction_max 0.997
_diffrn_reflns_limit_h_max 22
_diffrn_reflns_limit_h_min -24
_diffrn_reflns_limit_k_max 38
_diffrn_reflns_limit_k_min -38
_diffrn_reflns_limit_l_max 33
_diffrn_reflns_limit_l_min -34
_diffrn_reflns_number 70165
_diffrn_reflns_point_group_measured_fraction_full 0.997
_diffrn_reflns_point_group_measured_fraction_max 0.997
_diffrn_reflns_theta_full 25.242
_diffrn_reflns_theta_max 26.022
_diffrn_reflns_theta_min 1.928
_diffrn_source 'micro-focus sealed X-ray tube'
_diffrn_source_type 'SuperNova (Mo) X-ray Source'
_exptl_absorpt_coefficient_mu 1.380
_exptl_absorpt_correction_T_max 1.00000
_exptl_absorpt_correction_T_min 0.84354
_exptl_absorpt_correction_type multi-scan
_exptl_absorpt_process_details
'CrysAlisPro 1.171.38.43f (Rigaku Oxford Diffraction, 2015) Empirical absorption correction using spherical harmonics, implemented in SCALE3 ABSPACK scaling algorithm.'
_exptl_crystal_colour colourless
_exptl_crystal_colour_primary colourless
_exptl_crystal_density_diffrn 1.194
_exptl_crystal_description block
_exptl_crystal_F_000 5279
_exptl_crystal_recrystallization_method 'Re-crystallisation from solvent'
_exptl_crystal_size_max 0.13
_exptl_crystal_size_mid 0.12
_exptl_crystal_size_min 0.11
_refine_diff_density_max 1.715
_refine_diff_density_min -0.802
_refine_diff_density_rms 0.121
_refine_ls_extinction_method none
_refine_ls_goodness_of_fit_ref 1.033
_refine_ls_hydrogen_treatment mixed
_refine_ls_matrix_type full
_refine_ls_number_parameters 1443
_refine_ls_number_reflns 28253
_refine_ls_number_restraints 235
_refine_ls_restrained_S_all 1.056
_refine_ls_R_factor_all 0.1188
_refine_ls_R_factor_gt 0.0686
_refine_ls_shift/su_max 0.005
_refine_ls_shift/su_mean 0.001
_refine_ls_structure_factor_coef Fsqd
_refine_ls_weighting_details 'w=1/[\s^2^(Fo^2^)+(0.0821P)^2^+2.0141P] where P=(Fo^2^+2Fc^2^)/3'
_refine_ls_weighting_scheme calc
_refine_ls_wR_factor_gt 0.1570
_refine_ls_wR_factor_ref 0.1855
_reflns_Friedel_coverage 0.000
_reflns_number_gt 16532
_reflns_number_total 28253
_reflns_threshold_expression 'I > 2\s(I)'
_cod_data_source_file c8dt02576b2.cif
_cod_data_source_block wg03
_cod_depositor_comments 'Adding full bibliography for 7047172--7047174.cif.'
_cod_database_code 7047174
_shelx_shelxl_version_number 2018/3
_shelx_space_group_comment
;
The symmetry employed for this shelxl refinement is uniquely defined
by the following loop, which should always be used as a source of
symmetry information in preference to the above space-group names.
They are only intended as comments.
;
_shelx_estimated_absorpt_t_max 0.863
_shelx_estimated_absorpt_t_min 0.841
_reflns_odcompleteness_completeness 99.94
_reflns_odcompleteness_iscentric 1
_reflns_odcompleteness_theta 26.32
_olex2_refinement_description
;
1. Fixed Uiso
 At 1.2 times of:
  All C(H) groups, {H26A,H26B} of C26, {H52A,H52B} of C52, {H24A,H24B} of C24,
   {H50A,H50B} of C50, {H80A,H80B} of C80, {H10J,H10K} of C106, {H10L,H10M} of
  C108, {H82A,H82B} of C82, All N(H) groups
 At 1.5 times of:
  All C(H,H,H) groups, {H10U,H10V} of C103, All O(H) groups, All O(H,H) groups
2. Restrained distances
 C56-C55
 1.5 with sigma of 0.02
 C55-O12
 1.2 with sigma of 0.02
 C55-O11
 1.2 with sigma of 0.02
 C24-C25
 1.45 with sigma of 0.02
 O22-H22
 0.87 with sigma of 0.01
 O10-H10
 0.87 with sigma of 0.01
 C25-C26
 1.5 with sigma of 0.02
 C109-H22
 1.993584 with sigma of 0.02
 Dy2-H22
 3.048987 with sigma of 0.02
 C53-H10
 1.918656 with sigma of 0.02
 Dy1-H10
 3.025031 with sigma of 0.02
3. Rigid bond restraints
 C24, C25
 with sigma for 1-2 distances of 0.01 and sigma for 1-3 distances of 0.01
 C76, O21, C111
 with sigma for 1-2 distances of 0.01 and sigma for 1-3 distances of 0.01
 C76, C79
 with sigma for 1-2 distances of 0.01 and sigma for 1-3 distances of 0.01
4. Uiso/Uaniso restraints and constraints
C24 \\sim C25: within 2A with sigma of 0.002 and sigma for terminal atoms of
0.004
C76 \\sim O21 \\sim C111: within 2A with sigma of 0.002 and sigma for terminal
atoms of 0.004
C76 \\sim C79: within 2A with sigma of 0.002 and sigma for terminal atoms of
0.004
Uanis(C102) \\sim Ueq, Uanis(C7AA) \\sim Ueq, Uanis(C9AA) \\sim Ueq, Uanis(C15)
\\sim Ueq, Uanis(C24) \\sim Ueq, Uanis(C78) \\sim Ueq, Uanis(C49) \\sim Ueq,
Uanis(O4) \\sim Ueq, Uanis(O21) \\sim Ueq, Uanis(C75) \\sim Ueq, Uanis(C106)
\\sim Ueq, Uanis(C82) \\sim Ueq, Uanis(C76) \\sim Ueq, Uanis(C77) \\sim Ueq,
Uanis(O8) \\sim Ueq, Uanis(O7) \\sim Ueq, Uanis(O12) \\sim Ueq, Uanis(C39)
\\sim Ueq, Uanis(C38) \\sim Ueq, Uanis(C12) \\sim Ueq, Uanis(C23) \\sim Ueq,
Uanis(C22) \\sim Ueq: with sigma of 0.005 and sigma for terminal atoms of 0.01
Uanis(C113) \\sim Ueq, Uanis(N9) \\sim Ueq, Uanis(C112) \\sim Ueq, Uanis(C41)
\\sim Ueq, Uanis(C56) \\sim Ueq, Uanis(C111) \\sim Ueq, Uanis(O21) \\sim Ueq:
with sigma of 0.005 and sigma for terminal atoms of 0.01
Uanis(C60) \\sim Ueq, Uanis(O11) \\sim Ueq, Uanis(C40) \\sim Ueq, Uanis(C103)
\\sim Ueq, Uanis(C55) \\sim Ueq, Uanis(C25) \\sim Ueq, Uanis(C26) \\sim Ueq,
Uanis(O21) \\sim Ueq: with sigma of 0.005 and sigma for terminal atoms of 0.01
5. Others
 Fixed Sof: C7AA(0.5) H7AA(0.5) H7AB(0.5) H7AC(0.5) C9AA(0.5) H9AA(0.5)
 H9AB(0.5) H9AC(0.5) C105(0.5) H10N(0.5) H10O(0.5) H10P(0.5) C104(0.5)
 H10Q(0.5) H10R(0.5) H10S(0.5) C2BA(0.5) H2BA(0.5) H2BB(0.5) H2BC(0.5)
 C103(0.5) H10T(0.5) H10U(0.5) H10V(0.5)
6.a Rotating group:
 O25(H25A,H25B), O21(H21A,H21B)
6.b Secondary CH2 refined with riding coordinates:
 C80(H80A,H80B), C106(H10J,H10K), C24(H24A,H24B), C50(H50A,H50B)
6.c Aromatic/amide H refined with riding coordinates:
 N8(H8), C89(H89), C85(H85), C87(H87), C70(H70), C63(H63), C94(H94), C96(H96),
 C68(H68), C61(H61), C59(H59), C81(H81), C107(H107), N4(H4), C5(H5), C29(H29),
 C7(H7), C31(H31), C33(H33), C14(H14), C3(H3), C36(H36), C38(H38), C12(H12),
 C51(H51), C25(H25)
6.d X=CH2 refined with riding coordinates:
 C108(H10L,H10M), C82(H82A,H82B), C52(H52A,H52B), C26(H26A,H26B)
6.e Idealised Me refined as rotating group:
 C71(H71A,H71B,H71C), C74(H74A,H74B,H74C), C100(H10A,H10B,H10C), C73(H73A,H73B,
 H73C), C99(H99A,H99B,H99C), C97(H97A,H97B,H97C), C101(H10D,H10E,H10F),
 C75(H75A,H75B,H75C), C109(H10G,H10H,H10I), C111(H11A,H11B,H11C), C77(H77A,H77B,
 H77C), C7AA(H7AA,H7AB,H7AC), C9AA(H9AA,H9AB,H9AC), C78(H78A,H78B,H78C),
 C44(H44A,H44B,H44C), C18(H18A,H18B,H18C), C45(H45A,H45B,H45C), C19(H19A,H19B,
 H19C), C43(H43A,H43B,H43C), C53(H53A,H53B,H53C), C17(H17A,H17B,H17C), C48(H48A,
 H48B,H48C), C54(H54A,H54B,H54C), C21(H21C,H21D,H21E), C47(H47A,H47B,H47C),
 C49(H49A,H49B,H49C), C15(H15A,H15B,H15C), C23(H23A,H23B,H23C), C41(H41A,H41B,
 H41C), C22(H22A,H22B,H22C), C113(H11D,H11E,H11F), C105(H10N,H10O,H10P),
 C104(H10Q,H10R,H10S), C2BA(H2BA,H2BB,H2BC), C103(H10T,H10U,H10V), C56(H56A,
 H56B,H56C), C79(H79A,H79B,H79C)
;
_olex2_submission_special_instructions 'No special instructions were received'
_oxdiff_exptl_absorpt_empirical_details
;
Empirical correction (ABSPACK) includes:
- Absorption correction using spherical harmonics
- Frame scaling
- Detector area scaling
;
_oxdiff_exptl_absorpt_empirical_full_max 1.237
_oxdiff_exptl_absorpt_empirical_full_min 0.779

loop_
_space_group_symop_operation_xyz
'x, y, z'
'-x, y+1/2, -z+1/2'
'-x, -y, -z'
'x, -y-1/2, z-1/2'

loop_
_atom_site_label
_atom_site_type_symbol
_atom_site_fract_x
_atom_site_fract_y
_atom_site_fract_z
_atom_site_U_iso_or_equiv
_atom_site_adp_type
_atom_site_occupancy
_atom_site_site_symmetry_order
_atom_site_calc_flag
_atom_site_refinement_flags_posn
_atom_site_refinement_flags_adp
_atom_site_refinement_flags_occupancy
_atom_site_disorder_assembly
_atom_site_disorder_group
Dy2 Dy -0.04273(2) 0.77257(2) 0.74127(2) 0.03619(11) Uani 1 1 d D . . . .
Cd2 Cd 0.00339(3) 0.52333(2) 0.71097(2) 0.04171(16) Uani 1 1 d . . . . .
O17 O 0.0699(3) 0.76061(13) 0.81980(17) 0.0341(11) Uani 1 1 d . . . . .
O13 O 0.0055(3) 0.78878(13) 0.68710(19) 0.0445(13) Uani 1 1 d . . . . .
O14 O -0.0736(3) 0.70697(13) 0.7708(2) 0.0433(12) Uani 1 1 d . . . . .
O15 O -0.0199(3) 0.58490(13) 0.7369(2) 0.0484(13) Uani 1 1 d . . . . .
O20 O -0.1420(3) 1.02685(13) 0.7075(2) 0.0502(14) Uani 1 1 d . . . . .
O18 O -0.1214(3) 0.83536(14) 0.6953(2) 0.0457(13) Uani 1 1 d . . . . .
O19 O -0.0580(3) 0.95900(13) 0.7612(2) 0.0514(14) Uani 1 1 d . . . . .
O22 O -0.1061(4) 0.79088(16) 0.7933(3) 0.0648(16) Uani 1 1 d D . . . .
H22 H -0.150(3) 0.805(3) 0.7829(14) 0.097 Uiso 1 1 d DR . . . .
O16 O -0.0159(3) 0.51700(14) 0.7949(2) 0.0533(14) Uani 1 1 d . . . . .
O23 O 0.0767(4) 0.5689(2) 0.6762(3) 0.0720(18) Uani 1 1 d . . . . .
O25 O -0.1208(4) 0.4893(2) 0.6724(3) 0.088(2) Uani 1 1 d . . . . .
H25A H -0.152596 0.494369 0.634357 0.131 Uiso 1 1 d GR . . . .
H25B H -0.150586 0.500821 0.686101 0.131 Uiso 1 1 d GR . . . .
O24 O -0.0098(5) 0.5177(2) 0.6247(3) 0.092(2) Uani 1 1 d . . . . .
O21 O -0.1739(4) 0.75119(18) 0.6665(3) 0.114(3) Uani 1 1 d . U . . .
H21A H -0.205042 0.725798 0.665402 0.171 Uiso 1 1 d GR . . . .
H21B H -0.208456 0.765806 0.630329 0.171 Uiso 1 1 d GR . . . .
N5 N -0.0087(3) 0.70456(16) 0.7082(2) 0.0367(14) Uani 1 1 d . . . . .
N6 N -0.0261(4) 0.66703(16) 0.7268(2) 0.0375(14) Uani 1 1 d . . . . .
N8 N -0.0275(3) 0.87915(16) 0.7607(2) 0.0363(14) Uani 1 1 d . . . . .
H8 H -0.011075 0.905354 0.773790 0.044 Uiso 1 1 calc R . . . .
N7 N 0.0195(3) 0.84357(15) 0.7884(2) 0.0354(14) Uani 1 1 d . . . . .
C66 C -0.0375(4) 0.59083(19) 0.7749(3) 0.0374(17) Uani 1 1 d . . . . .
C65 C -0.0597(4) 0.63103(19) 0.7878(3) 0.0365(17) Uani 1 1 d . . . . .
C89 C 0.0875(4) 0.85271(19) 0.8325(3) 0.0357(16) Uani 1 1 d . . . . .
H89 H 0.099699 0.882429 0.841042 0.043 Uiso 1 1 calc R . . . .
C83 C 0.1349(4) 0.7768(2) 0.8645(3) 0.0365(16) Uani 1 1 d . . . . .
C88 C 0.1461(4) 0.8225(2) 0.8695(3) 0.0359(16) Uani 1 1 d . . . . .
C90 C -0.0976(5) 0.87306(19) 0.7140(3) 0.0376(17) Uani 1 1 d . . . . .
C93 C -0.1707(5) 0.98798(19) 0.6788(3) 0.0417(18) Uani 1 1 d . . . . .
C91 C -0.1452(4) 0.91174(19) 0.6858(3) 0.0366(17) Uani 1 1 d . . . . .
C98 C 0.1826(5) 0.7012(2) 0.9055(3) 0.047(2) Uani 1 1 d . . . . .
C85 C 0.2618(4) 0.7699(2) 0.9492(3) 0.0393(17) Uani 1 1 d . . . . .
H85 H 0.302037 0.751885 0.977117 0.047 Uiso 1 1 calc R . . . .
C64 C -0.0549(4) 0.67073(19) 0.7602(3) 0.0389(18) Uani 1 1 d . . . . .
C57 C 0.0417(5) 0.7757(2) 0.6619(3) 0.0450(19) Uani 1 1 d . . . . .
C86 C 0.2764(4) 0.8145(2) 0.9545(3) 0.0403(17) Uani 1 1 d . . . . .
C87 C 0.2166(4) 0.8402(2) 0.9146(3) 0.0419(18) Uani 1 1 d . . . . .
H87 H 0.222978 0.870676 0.917519 0.050 Uiso 1 1 calc R . . . .
C70 C -0.0766(4) 0.6349(2) 0.8310(3) 0.0457(19) Uani 1 1 d . . . . .
H70 H -0.090728 0.662390 0.838313 0.055 Uiso 1 1 calc R . . . .
C84 C 0.1949(4) 0.7503(2) 0.9076(3) 0.0391(17) Uani 1 1 d . . . . .
C69 C -0.0735(5) 0.6008(2) 0.8626(3) 0.050(2) Uani 1 1 d . . . . .
C63 C 0.0272(5) 0.6981(2) 0.6809(3) 0.046(2) Uani 1 1 d . . . . .
H63 H 0.036303 0.668899 0.675181 0.055 Uiso 1 1 calc R . . . .
C67 C -0.0380(4) 0.55496(19) 0.8089(3) 0.0416(18) Uani 1 1 d . . . . .
C92 C -0.1208(4) 0.9525(2) 0.7108(3) 0.0381(17) Uani 1 1 d . . . . .
C62 C 0.0551(5) 0.7310(2) 0.6581(3) 0.049(2) Uani 1 1 d . . . . .
C71 C -0.0227(5) 0.4785(2) 0.8213(3) 0.053(2) Uani 1 1 d . . . . .
H71A H -0.076022 0.477196 0.816315 0.080 Uiso 1 1 calc GR . . . .
H71B H 0.017562 0.479030 0.861568 0.080 Uiso 1 1 calc GR . . . .
H71C H -0.014351 0.453112 0.803845 0.080 Uiso 1 1 calc GR . . . .
C94 C -0.2364(5) 0.9834(2) 0.6279(3) 0.046(2) Uani 1 1 d . . . . .
H94 H -0.267980 1.007909 0.608519 0.056 Uiso 1 1 calc R . . . .
C74 C 0.1052(6) 0.8676(2) 0.7037(4) 0.067(3) Uani 1 1 d . . . . .
H74A H 0.085078 0.850560 0.723637 0.100 Uiso 1 1 calc GR . . . .
H74B H 0.096043 0.898319 0.706662 0.100 Uiso 1 1 calc GR . . . .
H74C H 0.162506 0.862376 0.720719 0.100 Uiso 1 1 calc GR . . . .
C96 C -0.2123(5) 0.9077(2) 0.6336(3) 0.053(2) Uani 1 1 d . . . . .
H96 H -0.227584 0.879684 0.617626 0.063 Uiso 1 1 calc R . . . .
C100 C 0.1805(6) 0.6824(2) 0.8537(3) 0.063(3) Uani 1 1 d . . . . .
H10A H 0.139571 0.697203 0.819722 0.095 Uiso 1 1 calc GR . . . .
H10B H 0.168060 0.651512 0.850783 0.095 Uiso 1 1 calc GR . . . .
H10C H 0.232688 0.686335 0.857273 0.095 Uiso 1 1 calc GR . . . .
C58 C 0.0717(6) 0.8054(2) 0.6372(4) 0.060(2) Uani 1 1 d . . . . .
C73 C -0.0286(6) 0.8652(2) 0.6132(3) 0.063(3) Uani 1 1 d . . . . .
H73A H -0.052893 0.846773 0.629058 0.095 Uiso 1 1 calc GR . . . .
H73B H -0.054933 0.860132 0.572500 0.095 Uiso 1 1 calc GR . . . .
H73C H -0.034826 0.895544 0.620089 0.095 Uiso 1 1 calc GR . . . .
C95 C -0.2586(5) 0.9421(2) 0.6033(3) 0.054(2) Uani 1 1 d . . . . .
C99 C 0.2491(5) 0.6782(2) 0.9566(3) 0.060(2) Uani 1 1 d . . . . .
H99A H 0.300100 0.683715 0.959045 0.090 Uiso 1 1 calc GR . . . .
H99B H 0.238580 0.647046 0.953040 0.090 Uiso 1 1 calc GR . . . .
H99C H 0.251551 0.688834 0.990801 0.090 Uiso 1 1 calc GR . . . .
C68 C -0.0551(5) 0.5602(2) 0.8509(3) 0.049(2) Uani 1 1 d . . . . .
H68 H -0.054422 0.535946 0.872145 0.059 Uiso 1 1 calc R . . . .
C97 C -0.1768(5) 1.0653(2) 0.6758(3) 0.063(3) Uani 1 1 d . . . . .
H97A H -0.147304 1.090494 0.698382 0.094 Uiso 1 1 calc GR . . . .
H97B H -0.232569 1.067319 0.665864 0.094 Uiso 1 1 calc GR . . . .
H97C H -0.174463 1.064610 0.641263 0.094 Uiso 1 1 calc GR . . . .
C61 C 0.0969(7) 0.7169(3) 0.6321(4) 0.081(3) Uani 1 1 d . . . . .
H61 H 0.103479 0.686911 0.628882 0.097 Uiso 1 1 calc R . . . .
C101 C 0.1037(5) 0.6908(2) 0.9034(3) 0.061(2) Uani 1 1 d . . . . .
H10D H 0.105779 0.702589 0.937001 0.091 Uiso 1 1 calc GR . . . .
H10E H 0.096393 0.659450 0.902320 0.091 Uiso 1 1 calc GR . . . .
H10F H 0.058864 0.703779 0.869607 0.091 Uiso 1 1 calc GR . . . .
C102 C 0.3550(5) 0.8335(3) 1.0019(3) 0.052(2) Uani 1 1 d . U . . .
C80 C -0.0882(6) 0.6080(3) 0.9116(4) 0.070(3) Uani 1 1 d . . . . .
H80A H -0.145445 0.614392 0.895890 0.084 Uiso 1 1 calc R . . . .
H80B H -0.075521 0.581092 0.933811 0.084 Uiso 1 1 calc R . . . .
C72 C 0.0614(6) 0.8543(2) 0.6415(4) 0.060(2) Uani 1 1 d . . . . .
C59 C 0.1125(7) 0.7900(3) 0.6131(4) 0.090(4) Uani 1 1 d . . . . .
H59 H 0.130969 0.810205 0.596576 0.108 Uiso 1 1 calc R . . . .
C110 C 0.0411(7) 0.5460(4) 0.6315(5) 0.087(3) Uani 1 1 d . . . . .
C81 C -0.0407(7) 0.6432(4) 0.9489(4) 0.091(3) Uani 1 1 d . . . . .
H81 H 0.015574 0.639684 0.970124 0.110 Uiso 1 1 calc R . . . .
C75 C 0.0959(6) 0.8821(3) 0.6127(4) 0.080(3) Uani 1 1 d . U . . .
H75A H 0.084747 0.912593 0.614959 0.120 Uiso 1 1 calc GR . . . .
H75B H 0.071245 0.873578 0.573069 0.120 Uiso 1 1 calc GR . . . .
H75C H 0.153727 0.877668 0.631819 0.120 Uiso 1 1 calc GR . . . .
C109 C -0.0670(8) 0.7807(4) 0.8556(5) 0.108(4) Uani 1 1 d D . . . .
H10G H -0.078260 0.750700 0.860407 0.162 Uiso 1 1 calc GR . . . .
H10H H -0.088262 0.800019 0.872807 0.162 Uiso 1 1 calc GR . . . .
H10I H -0.009222 0.784837 0.873990 0.162 Uiso 1 1 calc GR . . . .
C106 C -0.3278(6) 0.9368(3) 0.5432(4) 0.079(3) Uani 1 1 d . U . . .
H10J H -0.305932 0.934515 0.518086 0.095 Uiso 1 1 calc R . . . .
H10K H -0.354922 0.909221 0.540738 0.095 Uiso 1 1 calc R . . . .
C60 C 0.1287(6) 0.7463(3) 0.6112(4) 0.078(3) Uani 1 1 d . U . . .
C107 C -0.3858(6) 0.9701(4) 0.5225(5) 0.098(4) Uani 1 1 d . . . . .
H107 H -0.407418 0.975067 0.545834 0.118 Uiso 1 1 calc R . . . .
C108 C -0.4148(6) 0.9945(3) 0.4806(4) 0.086(3) Uani 1 1 d . . . . .
H10L H -0.397529 0.992424 0.454335 0.104 Uiso 1 1 calc R . . . .
H10M H -0.454207 1.015073 0.475068 0.104 Uiso 1 1 calc R . . . .
C82 C -0.0693(8) 0.6786(4) 0.9553(5) 0.100(4) Uani 1 1 d . U . . .
H82A H -0.125303 0.683326 0.934775 0.120 Uiso 1 1 calc R . . . .
H82B H -0.034523 0.700073 0.980417 0.120 Uiso 1 1 calc R . . . .
C76 C 0.1817(10) 0.7309(5) 0.5871(7) 0.132(4) Uani 1 1 d . U . . .
C111 C 0.0606(8) 0.5528(4) 0.5864(5) 0.122(4) Uani 1 1 d . U . . .
H11A H 0.114415 0.541954 0.599380 0.182 Uiso 1 1 calc GR . . . .
H11B H 0.058133 0.583657 0.577997 0.182 Uiso 1 1 calc GR . . . .
H11C H 0.021991 0.537187 0.552318 0.182 Uiso 1 1 calc GR . . . .
C77 C 0.2625(9) 0.7109(5) 0.6395(6) 0.151(6) Uani 1 1 d . U . . .
H77A H 0.298972 0.702629 0.626744 0.227 Uiso 1 1 calc GR . . . .
H77B H 0.249172 0.685440 0.654014 0.227 Uiso 1 1 calc GR . . . .
H77C H 0.288115 0.732578 0.669415 0.227 Uiso 1 1 calc GR . . . .
C7AA C 0.3576(10) 0.8849(5) 0.9989(7) 0.057(4) Uani 0.5 1 d . U P A 1
H7AA H 0.347791 0.893583 0.961819 0.085 Uiso 0.5 1 calc GR . P A 1
H7AB H 0.410109 0.895364 1.028237 0.085 Uiso 0.5 1 calc GR . P A 1
H7AC H 0.316376 0.897364 1.004794 0.085 Uiso 0.5 1 calc GR . P A 1
C9AA C 0.3651(11) 0.8229(6) 1.0567(7) 0.064(5) Uani 0.5 1 d . U P A 1
H9AA H 0.327500 0.839950 1.062280 0.097 Uiso 0.5 1 calc GR . P A 1
H9AB H 0.419777 0.829689 1.086569 0.097 Uiso 0.5 1 calc GR . P A 1
H9AC H 0.354773 0.792136 1.057910 0.097 Uiso 0.5 1 calc GR . P A 1
C78 C 0.1398(11) 0.6962(6) 0.5489(7) 0.186(7) Uani 1 1 d . U . . .
H78A H 0.090751 0.707303 0.516313 0.279 Uiso 1 1 calc GR . . . .
H78B H 0.126338 0.674217 0.568062 0.279 Uiso 1 1 calc GR . . . .
H78C H 0.173658 0.683434 0.536166 0.279 Uiso 1 1 calc GR . . . .
Dy1 Dy 0.44461(2) 0.55985(2) 0.73438(2) 0.03823(11) Uani 1 1 d D . . . .
Cd1A Cd 0.46637(18) 0.30970(3) 0.74877(6) 0.0553(6) Uani 0.692(9) 1 d . . . B -2
O1 O 0.4874(3) 0.55018(13) 0.67608(18) 0.0361(11) Uani 1 1 d . . . . .
O5 O 0.5612(3) 0.56677(13) 0.81193(19) 0.0370(11) Uani 1 1 d . . . . .
O6 O 0.3619(3) 0.50020(14) 0.6801(2) 0.0506(14) Uani 1 1 d . . . . .
O10 O 0.3143(3) 0.58763(15) 0.6663(2) 0.0470(13) Uani 1 1 d D . . . .
H10 H 0.2807(16) 0.598(2) 0.6758(9) 0.070 Uiso 1 1 d DR . . . .
O2 O 0.4197(3) 0.62157(15) 0.7749(2) 0.0502(13) Uani 1 1 d . . . . .
O3 O 0.4950(5) 0.74591(17) 0.7669(3) 0.093(2) Uani 1 1 d . . . . .
O9 O 0.3858(4) 0.53297(19) 0.7874(3) 0.081(2) Uani 1 1 d . . . . .
O8 O 0.3365(5) 0.3088(2) 0.6631(3) 0.119(3) Uani 1 1 d . U . . .
O7 O 0.4266(5) 0.3728(2) 0.7226(3) 0.112(2) Uani 1 1 d . U . . .
O4 O 0.5101(5) 0.8066(2) 0.8383(3) 0.111(3) Uani 1 1 d . U . . .
O11 O 0.4065(7) 0.2708(3) 0.7906(5) 0.158(4) Uani 1 1 d D U . . .
O12 O 0.5152(8) 0.3100(4) 0.8380(5) 0.182(5) Uani 1 1 d D U . . .
N2 N 0.4743(4) 0.66672(18) 0.7383(3) 0.0500(17) Uani 1 1 d . . . . .
N1 N 0.4855(4) 0.63104(16) 0.7133(2) 0.0400(15) Uani 1 1 d . . . . .
N4 N 0.4572(4) 0.45318(18) 0.7356(2) 0.0545(19) Uani 1 1 d . . . . .
H4 H 0.474564 0.426423 0.743462 0.065 Uiso 1 1 calc R . . . .
N3 N 0.5043(4) 0.48653(17) 0.7692(2) 0.0455(16) Uani 1 1 d . . . . .
C1 C 0.5284(4) 0.5661(2) 0.6543(3) 0.0404(18) Uani 1 1 d . . . . .
C28 C 0.6852(4) 0.5708(2) 0.8997(3) 0.0420(18) Uani 1 1 d . . . . .
C27 C 0.6238(5) 0.5473(2) 0.8536(3) 0.0427(18) Uani 1 1 d . . . . .
C32 C 0.6322(5) 0.5026(2) 0.8526(3) 0.0427(19) Uani 1 1 d . . . . .
C30 C 0.7606(5) 0.5027(3) 0.9400(3) 0.055(2) Uani 1 1 d . . . . .
C6 C 0.5492(4) 0.6100(2) 0.6602(3) 0.0410(18) Uani 1 1 d . . . . .
C2 C 0.5538(4) 0.5393(2) 0.6249(3) 0.0438(19) Uani 1 1 d . . . . .
C44 C 0.6011(4) 0.6288(2) 0.9067(3) 0.0433(18) Uani 1 1 d . . . . .
H44A H 0.554102 0.620356 0.870833 0.065 Uiso 1 1 calc GR . . . .
H44B H 0.598408 0.659713 0.913052 0.065 Uiso 1 1 calc GR . . . .
H44C H 0.602464 0.612357 0.937456 0.065 Uiso 1 1 calc GR . . . .
C5 C 0.5947(5) 0.6270(2) 0.6387(3) 0.048(2) Uani 1 1 d . . . . .
H5 H 0.606969 0.656967 0.642838 0.057 Uiso 1 1 calc R . . . .
C16 C 0.5346(5) 0.4909(2) 0.6164(3) 0.054(2) Uani 1 1 d . . . . .
C29 C 0.7511(5) 0.5481(3) 0.9413(3) 0.053(2) Uani 1 1 d . . . . .
H29 H 0.791830 0.563874 0.972107 0.063 Uiso 1 1 calc R . . . .
C7 C 0.5255(4) 0.6398(2) 0.6889(3) 0.044(2) Uani 1 1 d . . . . .
H7 H 0.540919 0.669001 0.690132 0.053 Uiso 1 1 calc R . . . .
C31 C 0.7006(5) 0.4809(3) 0.8963(3) 0.056(2) Uani 1 1 d . . . . .
H31 H 0.704080 0.450360 0.894746 0.067 Uiso 1 1 calc R . . . .
C18 C 0.5720(5) 0.4686(2) 0.6740(3) 0.061(2) Uani 1 1 d . . . . .
H18A H 0.629978 0.467083 0.690984 0.091 Uiso 1 1 calc GR . . . .
H18B H 0.550391 0.439298 0.669167 0.091 Uiso 1 1 calc GR . . . .
H18C H 0.559484 0.485060 0.698692 0.091 Uiso 1 1 calc GR . . . .
C33 C 0.5724(5) 0.4747(2) 0.8109(3) 0.051(2) Uani 1 1 d . . . . .
H33 H 0.584194 0.444761 0.814333 0.061 Uiso 1 1 calc R . . . .
C14 C 0.4295(5) 0.6849(3) 0.8495(4) 0.063(3) Uani 1 1 d . . . . .
H14 H 0.410974 0.656865 0.851058 0.076 Uiso 1 1 calc R . . . .
C4 C 0.6217(5) 0.6011(3) 0.6116(3) 0.054(2) Uani 1 1 d . . . . .
C3 C 0.5989(5) 0.5577(3) 0.6052(3) 0.052(2) Uani 1 1 d . . . . .
H3 H 0.615767 0.539496 0.585712 0.063 Uiso 1 1 calc R . . . .
C45 C 0.6738(5) 0.6422(2) 0.8540(3) 0.058(2) Uani 1 1 d . . . . .
H45A H 0.725547 0.639787 0.856614 0.087 Uiso 1 1 calc GR . . . .
H45B H 0.660692 0.672703 0.854011 0.087 Uiso 1 1 calc GR . . . .
H45C H 0.632576 0.628585 0.819020 0.087 Uiso 1 1 calc GR . . . .
C19 C 0.4438(5) 0.4847(2) 0.5856(3) 0.061(2) Uani 1 1 d . . . . .
H19A H 0.423140 0.497749 0.607783 0.092 Uiso 1 1 calc GR . . . .
H19B H 0.431369 0.453761 0.580909 0.092 Uiso 1 1 calc GR . . . .
H19C H 0.418990 0.498508 0.548537 0.092 Uiso 1 1 calc GR . . . .
C10 C 0.4735(6) 0.7362(2) 0.8023(4) 0.069(3) Uani 1 1 d . . . . .
C34 C 0.3856(5) 0.4615(2) 0.6914(3) 0.055(2) Uani 1 1 d . . . . .
C46 C 0.8330(6) 0.4799(3) 0.9887(4) 0.072(3) Uani 1 1 d . . . . .
C8 C 0.4451(5) 0.6587(2) 0.7709(3) 0.055(2) Uani 1 1 d . . . . .
C35 C 0.3369(6) 0.4255(2) 0.6578(4) 0.062(2) Uani 1 1 d . . . . .
C43 C 0.7479(5) 0.6390(3) 0.9585(3) 0.062(2) Uani 1 1 d . . . . .
H43A H 0.750698 0.626019 0.991726 0.093 Uiso 1 1 calc GR . . . .
H43B H 0.740096 0.670190 0.958616 0.093 Uiso 1 1 calc GR . . . .
H43C H 0.797720 0.633269 0.959206 0.093 Uiso 1 1 calc GR . . . .
C9 C 0.4470(5) 0.6952(2) 0.8073(3) 0.062(3) Uani 1 1 d . . . . .
C53 C 0.2708(6) 0.5767(3) 0.6083(3) 0.073(3) Uani 1 1 d D . . . .
H53A H 0.235684 0.600708 0.586639 0.109 Uiso 1 1 calc GR . . . .
H53B H 0.238585 0.550880 0.602783 0.109 Uiso 1 1 calc GR . . . .
H53C H 0.307961 0.570903 0.595273 0.109 Uiso 1 1 calc GR . . . .
C36 C 0.2681(6) 0.4329(3) 0.6083(4) 0.068(3) Uani 1 1 d . . . . .
H36 H 0.252915 0.461888 0.596620 0.081 Uiso 1 1 calc R . . . .
C13 C 0.4397(6) 0.7159(4) 0.8883(4) 0.083(3) Uani 1 1 d . . . . .
C37 C 0.2187(7) 0.4000(3) 0.5740(4) 0.081(3) Uani 1 1 d . . . . .
C17 C 0.5675(6) 0.4676(3) 0.5833(4) 0.075(3) Uani 1 1 d . . . . .
H17A H 0.541493 0.479120 0.544894 0.112 Uiso 1 1 calc GR . . . .
H17B H 0.556696 0.436635 0.581973 0.112 Uiso 1 1 calc GR . . . .
H17C H 0.625155 0.472370 0.602127 0.112 Uiso 1 1 calc GR . . . .
C48 C 0.8297(5) 0.4827(3) 1.0418(4) 0.080(3) Uani 1 1 d . . . . .
H48A H 0.841871 0.512287 1.056468 0.120 Uiso 1 1 calc GR . . . .
H48B H 0.868847 0.462866 1.070105 0.120 Uiso 1 1 calc GR . . . .
H48C H 0.776126 0.474856 1.033487 0.120 Uiso 1 1 calc GR . . . .
C39 C 0.3068(6) 0.3508(3) 0.6396(4) 0.082(3) Uani 1 1 d . U . . .
C54 C 0.4041(8) 0.5442(4) 0.8399(5) 0.108(4) Uani 1 1 d . . . . .
H54A H 0.398588 0.575553 0.841628 0.163 Uiso 1 1 calc GR . . . .
H54B H 0.459210 0.535776 0.867075 0.163 Uiso 1 1 calc GR . . . .
H54C H 0.367866 0.529584 0.849094 0.163 Uiso 1 1 calc GR . . . .
C40 C 0.3610(6) 0.3834(3) 0.6765(4) 0.080(3) Uani 1 1 d . U . . .
C11 C 0.4835(7) 0.7659(3) 0.8446(5) 0.094(4) Uani 1 1 d . . . . .
C38 C 0.2424(6) 0.3582(3) 0.5918(4) 0.084(3) Uani 1 1 d . U . . .
H38 H 0.211367 0.334696 0.568919 0.101 Uiso 1 1 calc R . . . .
C20 C 0.6734(5) 0.6182(3) 0.5896(4) 0.070(3) Uani 1 1 d . . . . .
C21 C 0.6478(7) 0.6046(4) 0.5319(4) 0.103(4) Uani 1 1 d . . . . .
H21C H 0.664860 0.574831 0.532368 0.155 Uiso 1 1 calc GR . . . .
H21D H 0.671923 0.623594 0.516392 0.155 Uiso 1 1 calc GR . . . .
H21E H 0.589567 0.606422 0.508420 0.155 Uiso 1 1 calc GR . . . .
C12 C 0.4644(7) 0.7571(4) 0.8841(5) 0.093(3) Uani 1 1 d . U . . .
H12 H 0.467981 0.779099 0.909163 0.111 Uiso 1 1 calc R . . . .
C24 C 0.4267(11) 0.7033(6) 0.9343(7) 0.184(5) Uani 1 1 d D U . . .
H24A H 0.426058 0.730007 0.953721 0.220 Uiso 1 1 calc R . . . .
H24B H 0.373003 0.690250 0.917117 0.220 Uiso 1 1 calc R . . . .
C47 C 0.8285(7) 0.4286(3) 0.9790(5) 0.115(5) Uani 1 1 d . . . . .
H47A H 0.776556 0.417933 0.971122 0.173 Uiso 1 1 calc GR . . . .
H47B H 0.871000 0.414552 1.012967 0.173 Uiso 1 1 calc GR . . . .
H47C H 0.835090 0.422115 0.947018 0.173 Uiso 1 1 calc GR . . . .
C50 C 0.1411(7) 0.4088(4) 0.5196(5) 0.103(4) Uani 1 1 d . . . . .
H50A H 0.097282 0.393926 0.520906 0.123 Uiso 1 1 calc R . . . .
H50B H 0.130070 0.440168 0.516669 0.123 Uiso 1 1 calc R . . . .
C49 C 0.9058(7) 0.4964(4) 0.9949(5) 0.115(4) Uani 1 1 d . U . . .
H49A H 0.900494 0.498289 0.957742 0.172 Uiso 1 1 calc GR . . . .
H49B H 0.949998 0.477036 1.019078 0.172 Uiso 1 1 calc GR . . . .
H49C H 0.916541 0.525193 1.011951 0.172 Uiso 1 1 calc GR . . . .
C15 C 0.5181(8) 0.8403(4) 0.8772(5) 0.132(5) Uani 1 1 d . U . . .
H15A H 0.466355 0.845392 0.873752 0.198 Uiso 1 1 calc GR . . . .
H15B H 0.536510 0.866889 0.868354 0.198 Uiso 1 1 calc GR . . . .
H15C H 0.556956 0.831318 0.915827 0.198 Uiso 1 1 calc GR . . . .
C51 C 0.1412(7) 0.3952(5) 0.4712(6) 0.127(5) Uani 1 1 d . . . . .
H51 H 0.173973 0.411265 0.461637 0.153 Uiso 1 1 calc R . . . .
C23 C 0.6773(9) 0.6651(5) 0.5894(6) 0.156(6) Uani 1 1 d . U . . .
H23A H 0.623265 0.676872 0.567142 0.234 Uiso 1 1 calc GR . . . .
H23B H 0.708731 0.674052 0.572714 0.234 Uiso 1 1 calc GR . . . .
H23C H 0.702611 0.675804 0.628130 0.234 Uiso 1 1 calc GR . . . .
C52 C 0.0999(9) 0.3619(6) 0.4366(6) 0.183(8) Uani 1 1 d . . . . .
H52A H 0.066121 0.344708 0.444050 0.219 Uiso 1 1 calc R . . . .
H52B H 0.104674 0.355687 0.404836 0.219 Uiso 1 1 calc R . . . .
C41 C 0.2944(9) 0.2715(4) 0.6271(6) 0.150(5) Uani 1 1 d . U . . .
H41A H 0.316559 0.264970 0.603186 0.225 Uiso 1 1 calc GR . . . .
H41B H 0.237555 0.278226 0.603268 0.225 Uiso 1 1 calc GR . . . .
H41C H 0.301225 0.246472 0.650761 0.225 Uiso 1 1 calc GR . . . .
C22 C 0.7579(8) 0.6020(5) 0.6287(6) 0.151(6) Uani 1 1 d . U . . .
H22A H 0.781064 0.616898 0.664994 0.226 Uiso 1 1 calc GR . . . .
H22B H 0.790329 0.607850 0.611742 0.226 Uiso 1 1 calc GR . . . .
H22C H 0.756751 0.570893 0.634396 0.226 Uiso 1 1 calc GR . . . .
C113 C -0.2773(5) 0.5535(3) 0.7729(4) 0.075(3) Uani 1 1 d . U . . .
H11D H -0.335564 0.553345 0.748910 0.113 Uiso 1 1 calc GR . . . .
H11E H -0.258128 0.583342 0.780961 0.113 Uiso 1 1 calc GR . . . .
H11F H -0.261470 0.538474 0.808295 0.113 Uiso 1 1 calc GR . . . .
N9 N -0.2129(7) 0.5088(4) 0.7226(5) 0.144(4) Uani 1 1 d . U . . .
C112 C -0.2431(9) 0.5319(5) 0.7442(6) 0.129(5) Uani 1 1 d . U . . .
C105 C 0.4084(10) 0.7970(5) 1.0442(7) 0.065(5) Uani 0.5 1 d . . P A -1
H10N H 0.386511 0.788574 1.067601 0.097 Uiso 0.5 1 calc GR . P A -1
H10O H 0.462934 0.807768 1.068263 0.097 Uiso 0.5 1 calc GR . P A -1
H10P H 0.409139 0.771864 1.022896 0.097 Uiso 0.5 1 calc GR . P A -1
C104 C 0.3343(10) 0.8633(5) 1.0366(7) 0.060(5) Uani 0.5 1 d . . P A -1
H10Q H 0.302374 0.887581 1.013108 0.090 Uiso 0.5 1 calc GR . P A -1
H10R H 0.383565 0.874223 1.069122 0.090 Uiso 0.5 1 calc GR . P A -1
H10S H 0.303772 0.847202 1.049640 0.090 Uiso 0.5 1 calc GR . P A -1
C2BA C 0.4227(9) 0.8203(6) 0.9943(8) 0.065(5) Uani 0.5 1 d . . P A 1
H2BA H 0.463035 0.804970 1.027971 0.097 Uiso 0.5 1 calc GR . P A 1
H2BB H 0.446710 0.846114 0.988524 0.097 Uiso 0.5 1 calc GR . P A 1
H2BC H 0.402672 0.801378 0.961407 0.097 Uiso 0.5 1 calc GR . P A 1
C103 C 0.3970(13) 0.8546(7) 0.9778(8) 0.079(6) Uani 0.5 1 d . U P A -1
H10T H 0.370111 0.881705 0.960033 0.095 Uiso 0.5 1 calc GR . P A -1
H10U H 0.397133 0.835633 0.949518 0.119 Uiso 0.5 1 calc GR . P A -1
H10V H 0.452057 0.860545 1.007684 0.119 Uiso 0.5 1 calc GR . P A -1
C56 C 0.4493(15) 0.2806(8) 0.8826(10) 0.280(13) Uani 1 1 d D U . . .
H56A H 0.499686 0.284579 0.918389 0.420 Uiso 1 1 calc GR . . . .
H56B H 0.429001 0.251450 0.881085 0.420 Uiso 1 1 calc GR . . . .
H56C H 0.410293 0.301852 0.879783 0.420 Uiso 1 1 calc GR . . . .
C55 C 0.4635(12) 0.2869(7) 0.8338(9) 0.198(9) Uani 1 1 d D U . . .
C26 C 0.4350(13) 0.6311(6) 0.9596(8) 0.225(9) Uani 1 1 d D U . C 1
H26A H 0.382223 0.629811 0.928031 0.270 Uiso 1 1 calc R . . C 1
H26B H 0.459377 0.605972 0.981358 0.270 Uiso 1 1 calc R . . C 1
C25 C 0.4817(12) 0.6745(6) 0.9756(8) 0.187(5) Uani 1 1 d D U . . .
H25 H 0.534251 0.680181 1.005780 0.224 Uiso 1 1 calc R . . C .
Cd1B Cd 0.5039(5) 0.30847(7) 0.74018(16) 0.068(2) Uani 0.327(9) 1 d . . . B 2
C79 C 0.2093(9) 0.7638(4) 0.5655(6) 0.132(4) Uani 1 1 d . U . . .
H79A H 0.168251 0.786110 0.547324 0.198 Uiso 1 1 calc GR . . . .
H79B H 0.220701 0.751297 0.537889 0.198 Uiso 1 1 calc GR . . . .
H79C H 0.258076 0.776664 0.596465 0.198 Uiso 1 1 calc GR . . . .
C42 C 0.6778(5) 0.6192(2) 0.9050(3) 0.0462(19) Uani 1 1 d . . . . .

loop_
_atom_site_aniso_label
_atom_site_aniso_U_11
_atom_site_aniso_U_22
_atom_site_aniso_U_33
_atom_site_aniso_U_23
_atom_site_aniso_U_13
_atom_site_aniso_U_12
Dy2 0.0464(2) 0.01726(16) 0.0437(2) -0.00216(13) 0.02242(18) -0.00180(14)
Cd2 0.0558(4) 0.0162(2) 0.0471(3) 0.0024(2) 0.0222(3) 0.0026(2)
O17 0.042(3) 0.029(2) 0.034(3) -0.0015(19) 0.021(2) 0.000(2)
O13 0.071(4) 0.021(2) 0.046(3) 0.005(2) 0.034(3) 0.010(2)
O14 0.049(3) 0.024(2) 0.059(3) -0.003(2) 0.029(3) -0.002(2)
O15 0.077(4) 0.019(2) 0.060(3) 0.006(2) 0.043(3) 0.003(2)
O20 0.064(4) 0.022(2) 0.059(3) -0.001(2) 0.027(3) 0.006(2)
O18 0.052(3) 0.029(3) 0.060(3) 0.001(2) 0.031(3) 0.006(2)
O19 0.057(4) 0.020(2) 0.063(4) 0.003(2) 0.021(3) 0.003(2)
O22 0.086(5) 0.036(3) 0.106(5) 0.002(3) 0.074(4) -0.002(3)
O16 0.068(4) 0.026(3) 0.067(4) 0.011(2) 0.036(3) 0.007(2)
O23 0.064(4) 0.086(4) 0.052(4) 0.009(3) 0.019(3) -0.014(3)
O25 0.085(5) 0.084(5) 0.080(5) -0.001(4) 0.032(4) -0.013(4)
O24 0.094(6) 0.116(6) 0.066(4) -0.006(4) 0.041(4) -0.032(5)
O21 0.082(5) 0.037(3) 0.132(5) -0.014(3) -0.009(4) -0.015(3)
N5 0.046(4) 0.022(3) 0.026(3) 0.004(2) 0.007(3) -0.004(3)
N6 0.047(4) 0.023(3) 0.032(3) 0.008(2) 0.014(3) -0.006(3)
N8 0.044(4) 0.017(3) 0.049(4) 0.007(2) 0.024(3) 0.005(3)
N7 0.041(4) 0.019(3) 0.058(4) 0.001(3) 0.035(3) 0.001(3)
C66 0.030(4) 0.016(3) 0.057(5) 0.010(3) 0.015(4) 0.002(3)
C65 0.031(4) 0.020(3) 0.052(4) -0.003(3) 0.017(4) -0.007(3)
C89 0.042(5) 0.018(3) 0.051(4) -0.009(3) 0.027(4) 0.000(3)
C83 0.034(4) 0.045(4) 0.033(4) 0.000(3) 0.019(3) -0.001(3)
C88 0.044(4) 0.033(4) 0.039(4) -0.005(3) 0.027(4) -0.001(3)
C90 0.054(5) 0.018(3) 0.058(5) 0.003(3) 0.041(4) 0.003(3)
C93 0.057(5) 0.020(3) 0.057(5) 0.003(3) 0.036(4) 0.006(3)
C91 0.044(5) 0.020(3) 0.053(5) 0.004(3) 0.030(4) -0.001(3)
C98 0.060(5) 0.028(4) 0.038(4) 0.004(3) 0.016(4) 0.006(4)
C85 0.045(5) 0.042(4) 0.034(4) -0.009(3) 0.022(4) 0.001(3)
C64 0.040(4) 0.018(3) 0.050(5) 0.005(3) 0.016(4) -0.002(3)
C57 0.064(5) 0.033(4) 0.047(4) 0.010(3) 0.036(4) 0.016(4)
C86 0.044(5) 0.041(4) 0.038(4) -0.014(3) 0.022(4) -0.003(4)
C87 0.043(5) 0.032(4) 0.049(4) -0.018(3) 0.022(4) -0.010(3)
C70 0.044(5) 0.031(4) 0.072(5) 0.003(4) 0.037(4) 0.001(3)
C84 0.052(5) 0.029(3) 0.044(4) -0.002(3) 0.030(4) 0.002(3)
C69 0.045(5) 0.039(4) 0.068(5) 0.005(4) 0.030(4) 0.000(4)
C63 0.071(6) 0.030(4) 0.038(4) 0.008(3) 0.028(4) 0.013(4)
C67 0.044(5) 0.020(3) 0.052(5) 0.006(3) 0.018(4) 0.003(3)
C92 0.041(4) 0.031(4) 0.042(4) 0.005(3) 0.020(4) 0.009(3)
C62 0.075(6) 0.030(4) 0.051(5) 0.012(3) 0.039(5) 0.018(4)
C71 0.068(6) 0.026(4) 0.071(6) 0.009(3) 0.039(5) 0.004(4)
C94 0.061(5) 0.031(4) 0.036(4) 0.008(3) 0.018(4) 0.014(4)
C74 0.091(7) 0.032(4) 0.101(7) 0.017(4) 0.068(6) 0.005(4)
C96 0.073(6) 0.024(4) 0.060(5) -0.012(3) 0.033(5) -0.001(4)
C100 0.088(7) 0.036(4) 0.050(5) -0.002(4) 0.025(5) 0.011(4)
C58 0.101(7) 0.036(4) 0.073(6) 0.022(4) 0.065(6) 0.026(4)
C73 0.104(8) 0.034(4) 0.052(5) 0.010(4) 0.042(5) 0.019(5)
C95 0.059(5) 0.037(4) 0.050(5) -0.004(3) 0.018(4) 0.008(4)
C99 0.075(6) 0.037(4) 0.047(5) 0.004(3) 0.017(5) 0.008(4)
C68 0.052(5) 0.032(4) 0.060(5) 0.011(3) 0.027(4) -0.001(4)
C97 0.080(6) 0.023(4) 0.061(5) -0.004(3) 0.018(5) 0.001(4)
C61 0.153(10) 0.035(4) 0.097(7) 0.023(4) 0.094(8) 0.039(5)
C101 0.073(6) 0.045(5) 0.056(5) 0.015(4) 0.026(5) 0.000(4)
C102 0.050(4) 0.056(4) 0.048(4) -0.003(3) 0.022(3) -0.004(3)
C80 0.094(7) 0.043(5) 0.104(7) 0.027(5) 0.075(7) 0.013(5)
C72 0.097(7) 0.034(4) 0.081(6) 0.027(4) 0.068(6) 0.014(4)
C59 0.147(10) 0.053(5) 0.125(9) 0.051(6) 0.109(9) 0.055(6)
C110 0.066(7) 0.124(10) 0.067(7) 0.019(7) 0.031(6) 0.008(7)
C81 0.108(9) 0.108(9) 0.092(8) 0.005(7) 0.075(8) 0.009(8)
C75 0.111(7) 0.054(5) 0.099(6) 0.029(4) 0.072(5) 0.011(5)
C109 0.151(12) 0.094(8) 0.140(11) -0.024(7) 0.117(10) -0.033(8)
C106 0.076(5) 0.065(4) 0.079(5) -0.009(3) 0.027(4) 0.005(4)
C60 0.096(5) 0.078(5) 0.078(4) 0.011(3) 0.059(4) 0.011(4)
C107 0.052(7) 0.091(8) 0.092(8) -0.003(7) -0.005(6) -0.004(6)
C108 0.065(7) 0.102(8) 0.082(7) 0.021(6) 0.031(6) 0.024(6)
C82 0.128(8) 0.098(7) 0.107(7) -0.010(5) 0.082(6) -0.027(6)
C76 0.148(6) 0.131(5) 0.145(5) 0.016(4) 0.095(4) 0.018(4)
C111 0.125(8) 0.158(9) 0.098(7) 0.001(6) 0.069(6) -0.029(7)
C77 0.154(9) 0.168(9) 0.153(9) -0.006(7) 0.095(7) 0.019(7)
C7AA 0.057(6) 0.051(6) 0.058(6) -0.004(4) 0.027(4) -0.002(4)
C9AA 0.064(6) 0.063(6) 0.061(6) -0.008(4) 0.029(4) -0.001(4)
C78 0.184(11) 0.229(11) 0.171(10) -0.046(8) 0.110(8) -0.012(8)
Dy1 0.0488(2) 0.02139(17) 0.0417(2) -0.00011(13) 0.02134(18) 0.00213(15)
Cd1A 0.0761(12) 0.0187(4) 0.0888(8) -0.0011(4) 0.0550(8) -0.0028(5)
O1 0.048(3) 0.021(2) 0.040(3) -0.0015(19) 0.024(2) 0.003(2)
O5 0.041(3) 0.027(2) 0.045(3) 0.005(2) 0.024(2) 0.004(2)
O6 0.064(4) 0.029(3) 0.056(3) 0.001(2) 0.030(3) -0.007(2)
O10 0.051(3) 0.041(3) 0.049(3) -0.001(2) 0.026(3) 0.002(2)
O2 0.045(3) 0.038(3) 0.059(3) -0.011(2) 0.022(3) 0.007(2)
O3 0.165(8) 0.035(3) 0.077(5) -0.011(3) 0.061(5) 0.008(4)
O9 0.125(6) 0.070(4) 0.078(4) -0.024(3) 0.075(5) -0.034(4)
O8 0.127(5) 0.073(4) 0.124(4) -0.013(3) 0.040(3) -0.011(3)
O7 0.127(4) 0.050(3) 0.105(4) 0.003(3) 0.022(3) -0.002(3)
O4 0.139(5) 0.073(4) 0.106(4) -0.033(3) 0.053(3) 0.008(3)
O11 0.169(6) 0.137(5) 0.148(5) 0.001(4) 0.068(4) -0.010(4)
O12 0.187(6) 0.179(6) 0.162(6) -0.001(4) 0.077(4) 0.003(4)
N2 0.063(5) 0.030(3) 0.046(4) 0.003(3) 0.020(4) 0.008(3)
N1 0.051(4) 0.018(3) 0.042(4) 0.002(2) 0.017(3) 0.006(3)
N4 0.076(5) 0.020(3) 0.044(4) -0.003(3) 0.014(4) 0.001(3)
N3 0.070(5) 0.028(3) 0.038(4) 0.002(3) 0.028(4) 0.003(3)
C1 0.041(5) 0.043(4) 0.022(4) 0.003(3) 0.006(3) -0.001(3)
C28 0.039(4) 0.055(4) 0.035(4) 0.001(3) 0.021(4) 0.010(4)
C27 0.054(5) 0.041(4) 0.038(4) 0.013(3) 0.026(4) 0.016(4)
C32 0.061(5) 0.037(4) 0.030(4) 0.007(3) 0.024(4) 0.018(4)
C30 0.061(6) 0.073(6) 0.044(5) 0.003(4) 0.036(5) 0.032(5)
C6 0.042(4) 0.027(3) 0.032(4) 0.001(3) 0.003(3) -0.001(3)
C2 0.044(5) 0.049(4) 0.030(4) -0.008(3) 0.013(4) -0.015(4)
C44 0.050(5) 0.036(4) 0.042(4) -0.005(3) 0.022(4) 0.006(3)
C5 0.047(5) 0.042(4) 0.035(4) 0.005(3) 0.008(4) -0.018(4)
C16 0.074(6) 0.045(4) 0.048(5) -0.009(4) 0.036(5) -0.010(4)
C29 0.042(5) 0.070(6) 0.050(5) -0.002(4) 0.026(4) 0.004(4)
C7 0.045(5) 0.023(3) 0.040(4) 0.004(3) 0.004(4) -0.006(3)
C31 0.078(6) 0.048(5) 0.051(5) -0.001(4) 0.041(5) 0.014(5)
C18 0.088(7) 0.026(4) 0.071(6) -0.002(4) 0.043(5) 0.005(4)
C33 0.097(7) 0.020(3) 0.041(4) 0.014(3) 0.039(5) 0.018(4)
C14 0.038(5) 0.066(6) 0.065(6) -0.024(5) 0.012(5) 0.014(4)
C4 0.054(5) 0.052(5) 0.047(5) -0.002(4) 0.020(4) -0.007(4)
C3 0.050(5) 0.071(6) 0.037(4) -0.005(4) 0.023(4) -0.009(4)
C45 0.068(6) 0.044(4) 0.052(5) 0.001(4) 0.025(5) -0.007(4)
C19 0.082(7) 0.049(5) 0.053(5) -0.022(4) 0.035(5) -0.026(5)
C10 0.097(8) 0.028(4) 0.088(7) -0.016(4) 0.052(6) 0.007(5)
C34 0.076(6) 0.033(4) 0.047(5) 0.014(4) 0.024(5) 0.006(4)
C46 0.057(6) 0.092(7) 0.060(6) -0.013(5) 0.024(5) 0.038(5)
C8 0.046(5) 0.021(4) 0.054(5) -0.012(3) -0.005(4) 0.012(3)
C35 0.092(7) 0.026(4) 0.055(5) -0.002(4) 0.030(5) -0.006(4)
C43 0.049(5) 0.071(6) 0.065(6) -0.012(4) 0.029(5) -0.009(4)
C9 0.067(6) 0.043(5) 0.046(5) -0.013(4) 0.009(5) 0.018(4)
C53 0.078(7) 0.084(6) 0.042(5) -0.003(4) 0.020(5) 0.023(5)
C36 0.088(7) 0.045(5) 0.073(6) -0.010(4) 0.043(6) -0.018(5)
C13 0.064(7) 0.107(8) 0.074(7) -0.033(6) 0.032(6) 0.016(6)
C37 0.093(8) 0.073(7) 0.066(6) -0.016(5) 0.033(6) -0.032(6)
C17 0.095(8) 0.073(6) 0.079(6) -0.032(5) 0.061(6) -0.016(5)
C48 0.054(6) 0.105(8) 0.066(6) 0.030(5) 0.019(5) 0.018(5)
C39 0.091(5) 0.049(4) 0.085(5) -0.004(3) 0.031(4) -0.004(4)
C54 0.165(13) 0.086(8) 0.117(10) 0.020(7) 0.104(10) 0.011(8)
C40 0.086(5) 0.057(4) 0.074(4) -0.005(3) 0.027(4) -0.007(4)
C11 0.125(10) 0.034(5) 0.095(8) -0.012(5) 0.036(8) 0.012(5)
C38 0.089(5) 0.063(4) 0.082(5) -0.009(4) 0.031(4) -0.008(4)
C20 0.054(6) 0.079(7) 0.061(6) 0.001(5) 0.019(5) -0.023(5)
C21 0.100(9) 0.130(10) 0.073(7) 0.004(7) 0.040(7) -0.051(8)
C12 0.094(5) 0.081(5) 0.095(5) -0.019(4) 0.044(4) 0.015(4)
C24 0.185(6) 0.191(6) 0.185(6) 0.000(3) 0.103(4) 0.008(4)
C47 0.140(11) 0.085(8) 0.088(8) 0.015(6) 0.036(8) 0.057(8)
C50 0.111(10) 0.104(9) 0.090(8) -0.039(7) 0.049(8) -0.044(7)
C49 0.091(7) 0.124(7) 0.124(7) 0.067(6) 0.052(6) 0.023(6)
C15 0.155(9) 0.093(7) 0.142(8) -0.062(6) 0.073(7) 0.014(6)
C51 0.086(9) 0.144(12) 0.110(10) -0.024(9) 0.021(8) -0.030(8)
C23 0.174(10) 0.158(10) 0.181(9) 0.005(7) 0.123(8) -0.041(7)
C52 0.161(15) 0.26(2) 0.107(11) -0.102(13) 0.052(11) -0.082(14)
C41 0.154(9) 0.076(7) 0.169(9) -0.029(6) 0.047(7) -0.023(6)
C22 0.127(9) 0.194(10) 0.139(8) 0.024(7) 0.075(7) -0.020(7)
C113 0.057(5) 0.089(6) 0.067(5) -0.022(4) 0.022(4) 0.000(4)
N9 0.116(7) 0.150(8) 0.153(8) -0.007(6) 0.061(6) -0.022(6)
C112 0.120(6) 0.131(6) 0.132(6) -0.009(4) 0.062(5) 0.002(4)
C105 0.054(12) 0.069(12) 0.060(11) -0.028(9) 0.022(10) -0.007(9)
C104 0.065(12) 0.051(10) 0.072(12) -0.025(8) 0.041(10) -0.009(9)
C2BA 0.039(10) 0.061(11) 0.071(12) -0.038(9) 0.013(9) -0.015(8)
C103 0.076(7) 0.083(7) 0.080(7) -0.002(5) 0.041(5) -0.007(5)
C56 0.288(15) 0.275(15) 0.270(15) 0.004(9) 0.138(10) -0.017(9)
C55 0.201(10) 0.195(10) 0.192(10) 0.012(5) 0.097(6) -0.008(5)
C26 0.237(12) 0.228(12) 0.222(12) -0.022(8) 0.127(9) 0.037(9)
C25 0.188(6) 0.194(6) 0.187(6) 0.001(3) 0.102(4) 0.006(4)
Cd1B 0.092(4) 0.0187(10) 0.0832(18) 0.0014(9) 0.0390(18) 0.0030(12)
C79 0.152(6) 0.136(6) 0.149(6) 0.020(5) 0.105(5) 0.022(5)
C42 0.050(5) 0.048(4) 0.042(4) -0.010(3) 0.025(4) 0.002(4)

loop_
_atom_type_symbol
_atom_type_description
_atom_type_scat_dispersion_real
_atom_type_scat_dispersion_imag
_atom_type_scat_source
C C 0.0033 0.0016 'International Tables Vol C Tables 4.2.6.8 and 6.1.1.4'
H H 0.0000 0.0000 'International Tables Vol C Tables 4.2.6.8 and 6.1.1.4'
Cd Cd -0.8075 1.2024 'International Tables Vol C Tables 4.2.6.8 and 6.1.1.4'
Dy Dy -0.1892 4.4098 'International Tables Vol C Tables 4.2.6.8 and 6.1.1.4'
N N 0.0061 0.0033 'International Tables Vol C Tables 4.2.6.8 and 6.1.1.4'
O O 0.0106 0.0060 'International Tables Vol C Tables 4.2.6.8 and 6.1.1.4'

loop_
_geom_angle_atom_site_label_1
_geom_angle_atom_site_label_2
_geom_angle_atom_site_label_3
_geom_angle
_geom_angle_site_symmetry_1
_geom_angle_site_symmetry_3
O17 Dy2 O13 98.64(17) . .
O17 Dy2 O14 79.50(16) . .
O17 Dy2 O18 134.99(16) . .
O17 Dy2 O22 90.61(19) . .
O17 Dy2 O21 152.46(19) . .
O17 Dy2 N5 84.27(16) . .
O17 Dy2 N7 70.33(17) . .
O13 Dy2 O14 134.57(15) . .
O13 Dy2 O18 80.58(17) . .
O13 Dy2 O22 152.72(17) . .
O13 Dy2 O21 96.8(2) . .
O13 Dy2 N5 69.97(17) . .
O13 Dy2 N7 83.80(17) . .
O14 Dy2 O18 131.88(17) . .
O14 Dy2 O22 72.26(16) . .
O14 Dy2 O21 73.4(2) . .
O14 Dy2 N5 64.66(17) . .
O14 Dy2 N7 134.84(17) . .
O18 Dy2 O22 74.85(18) . .
O18 Dy2 O21 70.13(18) . .
O18 Dy2 N5 134.66(16) . .
O18 Dy2 N7 64.83(18) . .
O22 Dy2 O21 86.0(3) . .
O22 Dy2 N5 136.85(18) . .
O22 Dy2 N7 75.21(18) . .
O21 Dy2 N5 79.8(2) . .
O21 Dy2 N7 134.23(19) . .
N5 Dy2 N7 140.22(18) . .
O15 Cd2 O20 88.73(18) . 2_546
O15 Cd2 O19 145.71(19) . 2_546
O15 Cd2 O16 67.03(16) . .
O15 Cd2 O23 83.9(2) . .
O15 Cd2 O25 101.6(2) . .
O15 Cd2 O24 119.1(2) . .
O15 Cd2 C110 103.3(3) . .
O20 Cd2 O16 77.26(17) 2_546 .
O20 Cd2 O23 75.75(18) 2_546 .
O20 Cd2 C110 95.7(3) 2_546 .
O19 Cd2 O20 67.43(16) 2_546 2_546
O19 Cd2 O16 83.33(17) 2_546 .
O19 Cd2 O23 111.7(2) 2_546 .
O19 Cd2 O25 87.4(2) 2_546 .
O19 Cd2 O24 94.0(2) 2_546 .
O19 Cd2 C110 103.3(3) 2_546 .
O16 Cd2 C110 167.8(3) . .
O23 Cd2 O16 140.37(19) . .
O23 Cd2 C110 27.6(3) . .
O25 Cd2 O20 145.67(19) . 2_546
O25 Cd2 O16 77.0(2) . .
O25 Cd2 O23 137.4(2) . .
O25 Cd2 C110 113.2(3) . .
O24 Cd2 O20 116.0(2) . 2_546
O24 Cd2 O16 164.3(2) . .
O24 Cd2 O23 54.7(2) . .
O24 Cd2 O25 87.5(3) . .
O24 Cd2 C110 27.2(3) . .
C83 O17 Dy2 148.1(4) . .
C57 O13 Dy2 147.6(4) . .
C64 O14 Dy2 121.7(5) . .
C66 O15 Cd2 126.3(4) . .
C93 O20 Cd2 114.3(4) . 2_556
C93 O20 C97 116.5(6) . .
C97 O20 Cd2 123.2(4) . 2_556
C90 O18 Dy2 122.1(5) . .
C92 O19 Cd2 122.0(4) . 2_556
C109 O22 Dy2 121.3(6) . .
C67 O16 Cd2 114.0(4) . .
C67 O16 C71 116.2(6) . .
C71 O16 Cd2 128.5(4) . .
C110 O23 Cd2 85.8(6) . .
C110 O24 Cd2 97.8(6) . .
N6 N5 Dy2 114.1(4) . .
C63 N5 Dy2 132.2(4) . .
C63 N5 N6 113.6(6) . .
C64 N6 N5 117.7(5) . .
C90 N8 N7 119.0(5) . .
N8 N7 Dy2 113.6(4) . .
C89 N7 Dy2 131.8(4) . .
C89 N7 N8 114.6(5) . .
O15 C66 C65 125.4(6) . .
O15 C66 C67 121.1(6) . .
C65 C66 C67 113.5(7) . .
C66 C65 C64 119.3(7) . .
C70 C65 C66 121.7(6) . .
C70 C65 C64 118.5(6) . .
N7 C89 C88 126.2(6) . .
O17 C83 C88 119.2(6) . .
O17 C83 C84 122.6(6) . .
C84 C83 C88 118.2(6) . .
C89 C88 C83 123.7(6) . .
C87 C88 C89 116.1(6) . .
C87 C88 C83 120.2(6) . .
O18 C90 N8 120.5(6) . .
O18 C90 C91 122.4(7) . .
N8 C90 C91 117.1(6) . .
O20 C93 C92 111.4(6) . .
C94 C93 O20 125.3(6) . .
C94 C93 C92 123.3(6) . .
C92 C91 C90 120.7(7) . .
C96 C91 C90 119.1(6) . .
C96 C91 C92 120.1(6) . .
C84 C98 C101 109.9(6) . .
C100 C98 C84 110.0(6) . .
C100 C98 C101 110.0(7) . .
C99 C98 C84 112.8(6) . .
C99 C98 C100 106.9(6) . .
C99 C98 C101 107.1(6) . .
C84 C85 C86 125.7(7) . .
O14 C64 N6 121.5(6) . .
O14 C64 C65 121.2(7) . .
N6 C64 C65 117.2(6) . .
O13 C57 C62 121.4(6) . .
O13 C57 C58 121.8(6) . .
C62 C57 C58 116.8(7) . .
C85 C86 C102 121.8(7) . .
C87 C86 C85 116.3(6) . .
C87 C86 C102 121.9(6) . .
C86 C87 C88 121.7(6) . .
C69 C70 C65 122.3(7) . .
C83 C84 C98 119.6(6) . .
C85 C84 C83 117.8(6) . .
C85 C84 C98 122.6(6) . .
C70 C69 C68 119.2(8) . .
C70 C69 C80 119.4(7) . .
C68 C69 C80 121.4(7) . .
N5 C63 C62 126.1(6) . .
O16 C67 C66 111.2(7) . .
O16 C67 C68 126.0(6) . .
C68 C67 C66 122.7(6) . .
O19 C92 C93 120.3(6) . .
O19 C92 C91 123.8(6) . .
C91 C92 C93 115.8(6) . .
C57 C62 C63 121.9(7) . .
C61 C62 C57 121.2(7) . .
C61 C62 C63 116.9(6) . .
C93 C94 C95 119.6(6) . .
C91 C96 C95 123.2(6) . .
C57 C58 C72 119.5(7) . .
C59 C58 C57 119.6(7) . .
C59 C58 C72 120.8(7) . .
C94 C95 C106 120.4(7) . .
C96 C95 C94 118.0(7) . .
C96 C95 C106 121.4(7) . .
C67 C68 C69 120.5(7) . .
C60 C61 C62 120.8(8) . .
C86 C102 C7AA 112.4(8) . .
C86 C102 C105 110.5(8) . .
C9AA C102 C86 110.0(10) . .
C9AA C102 C7AA 106.6(10) . .
C9AA C102 C105 52.1(9) . .
C9AA C102 C104 54.7(9) . .
C9AA C102 C2BA 115.4(12) . .
C105 C102 C7AA 136.8(10) . .
C104 C102 C86 107.2(9) . .
C104 C102 C7AA 57.0(9) . .
C104 C102 C105 104.9(10) . .
C2BA C102 C86 110.1(8) . .
C2BA C102 C7AA 102.1(11) . .
C2BA C102 C105 67.3(11) . .
C2BA C102 C104 142.2(10) . .
C103 C102 C86 109.5(10) . .
C103 C102 C7AA 59.2(11) . .
C103 C102 C9AA 140.4(13) . .
C103 C102 C105 110.4(13) . .
C103 C102 C104 114.3(12) . .
C103 C102 C2BA 46.3(10) . .
C81 C80 C69 113.1(7) . .
C74 C72 C58 109.3(6) . .
C74 C72 C73 109.9(7) . .
C74 C72 C75 106.9(7) . .
C58 C72 C73 109.5(7) . .
C58 C72 C75 113.6(7) . .
C75 C72 C73 107.6(7) . .
C58 C59 C60 123.9(8) . .
O23 C110 Cd2 66.6(5) . .
O23 C110 C111 119.0(11) . .
O24 C110 Cd2 55.0(5) . .
O24 C110 O23 121.4(10) . .
O24 C110 C111 119.6(11) . .
C111 C110 Cd2 173.2(9) . .
C82 C81 C80 124.8(12) . .
C107 C106 C95 116.1(8) . .
C61 C60 C59 117.5(9) . .
C61 C60 C76 121.0(10) . .
C59 C60 C76 121.5(10) . .
C108 C107 C106 134.7(14) . .
C60 C76 C77 106.8(11) . .
C78 C76 C60 106.8(14) . .
C78 C76 C77 107.3(13) . .
C79 C76 C60 116.0(12) . .
C79 C76 C77 104.2(14) . .
C79 C76 C78 115.1(14) . .
C104 C7AA C102 59.2(8) . .
C104 C7AA C103 112.9(14) . .
C103 C7AA C102 55.6(10) . .
C105 C9AA C102 68.3(12) . .
C105 C9AA C104 130.2(18) . .
C104 C9AA C102 65.2(10) . .
O1 Dy1 O5 97.78(17) . .
O1 Dy1 O6 79.88(17) . .
O1 Dy1 O10 97.13(16) . .
O1 Dy1 O2 134.75(17) . .
O1 Dy1 O9 151.42(17) . .
O1 Dy1 N1 70.14(17) . .
O1 Dy1 N3 83.12(17) . .
O5 Dy1 O6 135.41(16) . .
O5 Dy1 O10 151.10(16) . .
O5 Dy1 O2 79.80(16) . .
O5 Dy1 O9 91.1(2) . .
O5 Dy1 N1 81.19(17) . .
O5 Dy1 N3 70.69(18) . .
O6 Dy1 O10 71.75(16) . .
O6 Dy1 O9 74.83(18) . .
O6 Dy1 N1 136.12(17) . .
O6 Dy1 N3 64.80(18) . .
O10 Dy1 O9 87.5(2) . .
O10 Dy1 N1 80.82(18) . .
O10 Dy1 N3 135.82(19) . .
O2 Dy1 O6 132.31(18) . .
O2 Dy1 O10 72.12(16) . .
O2 Dy1 O9 73.50(19) . .
O2 Dy1 N1 64.81(19) . .
O2 Dy1 N3 135.29(18) . .
O9 Dy1 N1 138.3(2) . .
O9 Dy1 N3 74.3(2) . .
N3 Dy1 N1 138.0(2) . .
O8 Cd1A C55 113.6(5) . .
O7 Cd1A O8 69.9(3) . .
O7 Cd1A O11 117.3(4) . .
O7 Cd1A O12 105.1(4) . .
O7 Cd1A C55 114.1(6) . .
O11 Cd1A O8 86.6(4) . .
O11 Cd1A C55 29.6(4) . .
O12 Cd1A O8 138.5(5) . .
O12 Cd1A O11 58.3(4) . .
O12 Cd1A C55 28.7(4) . .
Cd1B Cd1A O8 109.5(3) . .
Cd1B Cd1A O7 99.2(3) . .
Cd1B Cd1A O11 143.5(4) . .
Cd1B Cd1A O12 111.9(5) . .
Cd1B Cd1A C55 132.2(6) . .
C1 O1 Dy1 146.9(4) . .
C27 O5 Dy1 147.1(4) . .
C34 O6 Dy1 122.0(5) . .
C53 O10 Dy1 125.1(5) . .
C8 O2 Dy1 119.6(5) . .
C10 O3 Cd1B 109.6(6) . 2_656
C54 O9 Dy1 128.0(7) . .
C39 O8 Cd1A 114.1(6) . .
C39 O8 C41 116.8(9) . .
C41 O8 Cd1A 127.6(7) . .
Cd1A O7 Cd1B 21.28(17) . .
C40 O7 Cd1A 125.3(6) . .
C40 O7 Cd1B 127.5(6) . .
C11 O4 C15 117.2(10) . .
C11 O4 Cd1B 107.5(6) . 2_656
C15 O4 Cd1B 132.3(8) . 2_656
C55 O11 Cd1A 80.9(12) . .
Cd1A O12 Cd1B 18.31(16) . .
C55 O12 Cd1A 91.9(14) . .
C55 O12 Cd1B 105.9(14) . .
C8 N2 N1 115.4(6) . .
N2 N1 Dy1 115.7(5) . .
C7 N1 Dy1 130.7(4) . .
C7 N1 N2 112.9(6) . .
C34 N4 N3 119.8(6) . .
N4 N3 Dy1 113.8(4) . .
C33 N3 Dy1 131.5(5) . .
C33 N3 N4 114.5(6) . .
O1 C1 C6 121.0(7) . .
O1 C1 C2 121.2(6) . .
C6 C1 C2 117.8(7) . .
C27 C28 C42 120.9(6) . .
C29 C28 C27 118.3(7) . .
C29 C28 C42 120.8(7) . .
O5 C27 C28 121.6(6) . .
O5 C27 C32 120.2(7) . .
C32 C27 C28 118.1(6) . .
C27 C32 C31 121.4(7) . .
C27 C32 C33 123.8(6) . .
C31 C32 C33 114.7(6) . .
C29 C30 C46 120.5(8) . .
C31 C30 C29 116.9(7) . .
C31 C30 C46 122.4(8) . .
C1 C6 C7 121.9(7) . .
C5 C6 C1 121.6(7) . .
C5 C6 C7 116.6(6) . .
C1 C2 C16 121.9(7) . .
C3 C2 C1 118.0(7) . .
C3 C2 C16 120.1(7) . .
C4 C5 C6 121.1(7) . .
C2 C16 C18 109.4(6) . .
C2 C16 C19 109.3(7) . .
C2 C16 C17 113.8(7) . .
C18 C16 C17 106.6(7) . .
C19 C16 C18 108.4(7) . .
C19 C16 C17 109.2(7) . .
C28 C29 C30 123.8(8) . .
N1 C7 C6 127.2(6) . .
C30 C31 C32 121.5(7) . .
N3 C33 C32 126.1(6) . .
C13 C14 C9 119.2(10) . .
C5 C4 C3 116.2(8) . .
C5 C4 C20 122.3(7) . .
C3 C4 C20 121.5(8) . .
C2 C3 C4 125.3(8) . .
O3 C10 C9 124.6(8) . .
O3 C10 C11 121.1(9) . .
O3 C10 Cd1B 43.5(4) . 2_656
C9 C10 C11 114.0(10) . .
C9 C10 Cd1B 162.6(7) . 2_656
C11 C10 Cd1B 80.6(6) . 2_656
O6 C34 N4 119.4(7) . .
O6 C34 C35 122.3(8) . .
N4 C34 C35 118.3(7) . .
C30 C46 C47 111.2(8) . .
C48 C46 C30 110.2(7) . .
C48 C46 C47 101.2(9) . .
C49 C46 C30 110.4(9) . .
C49 C46 C48 113.7(9) . .
C49 C46 C47 109.7(9) . .
O2 C8 N2 123.8(7) . .
O2 C8 C9 119.6(9) . .
N2 C8 C9 116.5(8) . .
C36 C35 C34 120.0(7) . .
C36 C35 C40 120.1(8) . .
C40 C35 C34 119.9(8) . .
C14 C9 C8 116.8(8) . .
C10 C9 C14 122.9(7) . .
C10 C9 C8 120.0(9) . .
C35 C36 C37 123.1(9) . .
C14 C13 C12 119.5(11) . .
C14 C13 C24 118.1(13) . .
C12 C13 C24 122.4(11) . .
C36 C37 C50 122.4(10) . .
C38 C37 C36 117.2(10) . .
C38 C37 C50 120.4(9) . .
O8 C39 C40 109.7(9) . .
C38 C39 O8 125.2(9) . .
C38 C39 C40 125.1(9) . .
O7 C40 C35 125.0(9) . .
O7 C40 C39 120.8(9) . .
C35 C40 C39 114.2(9) . .
O4 C11 C10 112.3(11) . .
C12 C11 O4 123.7(10) . .
C12 C11 C10 123.8(10) . .
C39 C38 C37 120.2(10) . .
C4 C20 C22 107.6(8) . .
C21 C20 C4 114.3(7) . .
C21 C20 C22 108.4(10) . .
C23 C20 C4 113.5(10) . .
C23 C20 C21 105.8(10) . .
C23 C20 C22 107.0(10) . .
C11 C12 C13 120.4(10) . .
C25 C24 C13 118.0(16) . .
C51 C50 C37 113.6(11) . .
C52 C51 C50 127.4(14) . .
N9 C112 C113 172.8(16) . .
C102 C105 C2BA 54.3(9) . .
C9AA C105 C102 59.6(10) . .
C9AA C105 C2BA 110.2(15) . .
C7AA C104 C102 63.8(9) . .
C9AA C104 C102 60.1(10) . .
C9AA C104 C7AA 117.6(15) . .
C102 C2BA C105 58.4(10) . .
C103 C2BA C102 64.7(13) . .
C103 C2BA C105 119.1(17) . .
C102 C103 C7AA 65.3(11) . .
C2BA C103 C102 69.0(14) . .
C2BA C103 C7AA 128(2) . .
O11 C55 Cd1A 69.5(11) . .
O11 C55 C56 108.6(18) . .
O12 C55 Cd1A 59.4(12) . .
O12 C55 O11 129(2) . .
O12 C55 C56 121(2) . .
C56 C55 Cd1A 168.0(18) . .
C24 C25 C26 103.1(17) . .
Cd1A Cd1B O7 59.5(3) . .
Cd1A Cd1B O12 49.8(4) . .
O3 Cd1B O7 147.7(5) 2_646 .
O3 Cd1B O4 82.4(4) 2_646 2_646
O3 Cd1B O12 97.1(4) 2_646 .
O3 Cd1B C10 27.0(3) 2_646 2_646
O7 Cd1B O12 84.4(4) . .
O7 Cd1B C10 147.0(3) . 2_646
O4 Cd1B O7 94.7(3) 2_646 .
O4 Cd1B O12 177.5(6) 2_646 .
O4 Cd1B C10 58.0(3) 2_646 2_646
O12 Cd1B C10 122.0(4) . 2_646
C28 C42 C44 109.3(6) . .
C28 C42 C45 109.2(6) . .
C28 C42 C43 113.8(6) . .
C45 C42 C44 110.2(6) . .
C43 C42 C44 106.9(6) . .
C43 C42 C45 107.3(7) . .

loop_
_geom_bond_atom_site_label_1
_geom_bond_atom_site_label_2
_geom_bond_distance
_geom_bond_site_symmetry_2
Dy2 O17 2.187(4) .
Dy2 O13 2.202(5) .
Dy2 O14 2.382(4) .
Dy2 O18 2.399(4) .
Dy2 O22 2.403(5) .
Dy2 O21 2.415(6) .
Dy2 N5 2.520(6) .
Dy2 N7 2.528(5) .
Cd2 O15 2.169(5) .
Cd2 O20 2.480(5) 2_546
Cd2 O19 2.204(4) 2_546
Cd2 O16 2.547(5) .
Cd2 O23 2.529(6) .
Cd2 O25 2.341(6) .
Cd2 O24 2.272(6) .
Cd2 C110 2.748(11) .
O17 C83 1.335(8) .
O13 C57 1.289(8) .
O14 C64 1.262(8) .
O15 C66 1.277(8) .
O20 C93 1.392(8) .
O20 C97 1.429(8) .
O18 C90 1.265(7) .
O19 C92 1.315(8) .
O22 C109 1.518(12) .
O16 C67 1.376(8) .
O16 C71 1.440(8) .
O23 C110 1.276(12) .
O24 C110 1.268(13) .
N5 N6 1.382(7) .
N5 C63 1.286(9) .
N6 C64 1.315(9) .
N8 N7 1.387(7) .
N8 C90 1.326(9) .
N7 C89 1.291(8) .
C66 C65 1.425(9) .
C66 C67 1.460(9) .
C65 C64 1.477(9) .
C65 C70 1.398(10) .
C89 C88 1.424(9) .
C83 C88 1.428(9) .
C83 C84 1.427(9) .
C88 C87 1.410(9) .
C90 C91 1.471(9) .
C93 C92 1.434(9) .
C93 C94 1.339(10) .
C91 C92 1.400(9) .
C91 C96 1.368(10) .
C98 C84 1.536(9) .
C98 C100 1.530(10) .
C98 C99 1.520(10) .
C98 C101 1.550(11) .
C85 C86 1.403(9) .
C85 C84 1.364(10) .
C57 C62 1.422(9) .
C57 C58 1.439(10) .
C86 C87 1.376(10) .
C86 C102 1.534(10) .
C70 C69 1.352(10) .
C69 C68 1.392(10) .
C69 C80 1.542(11) .
C63 C62 1.449(10) .
C67 C68 1.376(10) .
C62 C61 1.408(11) .
C94 C95 1.410(9) .
C74 C72 1.535(12) .
C96 C95 1.371(10) .
C58 C72 1.541(10) .
C58 C59 1.365(11) .
C73 C72 1.551(12) .
C95 C106 1.519(11) .
C61 C60 1.385(13) .
C102 C7AA 1.599(16) .
C102 C9AA 1.462(18) .
C102 C105 1.574(18) .
C102 C104 1.529(16) .
C102 C2BA 1.501(19) .
C102 C103 1.45(2) .
C80 C81 1.461(14) .
C72 C75 1.545(11) .
C59 C60 1.397(12) .
C110 C111 1.496(14) .
C81 C82 1.283(14) .
C106 C107 1.418(13) .
C60 C76 1.570(17) .
C107 C108 1.248(13) .
C76 C77 1.619(18) .
C76 C78 1.433(19) .
C76 C79 1.421(17) .
C7AA C104 1.49(2) .
C7AA C103 1.51(3) .
C9AA C105 1.34(2) .
C9AA C104 1.38(2) .
Dy1 O1 2.189(5) .
Dy1 O5 2.194(5) .
Dy1 O6 2.406(5) .
Dy1 O10 2.416(5) .
Dy1 O2 2.392(5) .
Dy1 O9 2.431(6) .
Dy1 N1 2.516(6) .
Dy1 N3 2.508(6) .
Cd1A O8 2.424(8) .
Cd1A O7 2.092(7) .
Cd1A O11 2.360(11) .
Cd1A O12 2.141(12) .
Cd1A C55 2.49(2) .
Cd1A Cd1B 0.881(8) .
O1 C1 1.322(8) .
O5 C27 1.318(8) .
O6 C34 1.265(8) .
O10 C53 1.419(9) .
O2 C8 1.280(9) .
O3 C10 1.285(11) .
O3 Cd1B 1.950(6) 2_656
O9 C54 1.353(11) .
O8 C39 1.435(11) .
O8 C41 1.471(12) .
O7 C40 1.302(11) .
O7 Cd1B 2.396(9) .
O4 C11 1.408(12) .
O4 C15 1.449(11) .
O4 Cd1B 2.047(11) 2_656
O11 C55 1.243(15) .
O12 C55 1.196(15) .
O12 Cd1B 2.602(15) .
N2 N1 1.381(8) .
N2 C8 1.316(11) .
N1 C7 1.298(9) .
N4 N3 1.378(8) .
N4 C34 1.327(10) .
N3 C33 1.288(9) .
C1 C6 1.406(9) .
C1 C2 1.421(10) .
C28 C27 1.424(10) .
C28 C29 1.398(10) .
C28 C42 1.521(10) .
C27 C32 1.396(9) .
C32 C31 1.428(10) .
C32 C33 1.434(10) .
C30 C29 1.421(11) .
C30 C31 1.356(11) .
C30 C46 1.535(11) .
C6 C5 1.405(10) .
C6 C7 1.441(10) .
C2 C16 1.535(10) .
C2 C3 1.376(10) .
C44 C42 1.554(10) .
C5 C4 1.379(11) .
C16 C18 1.535(10) .
C16 C19 1.535(11) .
C16 C17 1.542(11) .
C14 C9 1.414(13) .
C14 C13 1.378(11) .
C4 C3 1.399(10) .
C4 C20 1.519(12) .
C45 C42 1.546(10) .
C10 C9 1.405(12) .
C10 C11 1.423(13) .
C10 Cd1B 2.671(11) 2_656
C34 C35 1.450(11) .
C46 C48 1.508(12) .
C46 C47 1.606(13) .
C46 C49 1.439(14) .
C8 C9 1.503(10) .
C35 C36 1.358(12) .
C35 C40 1.393(11) .
C43 C42 1.535(10) .
C36 C37 1.389(11) .
C13 C12 1.391(15) .
C13 C24 1.473(18) .
C37 C38 1.380(13) .
C37 C50 1.513(14) .
C39 C40 1.439(13) .
C39 C38 1.294(12) .
C11 C12 1.353(15) .
C20 C21 1.468(12) .
C20 C23 1.453(15) .
C20 C22 1.521(16) .
C24 C25 1.413(15) .
C50 C51 1.405(16) .
C51 C52 1.358(16) .
C113 C112 1.440(17) .
N9 C112 1.259(16) .
C105 C2BA 1.70(3) .
C2BA C103 1.16(2) .
C56 C55 1.525(16) .
C26 C25 1.554(16) .

loop_
_geom_torsion_atom_site_label_1
_geom_torsion_atom_site_label_2
_geom_torsion_atom_site_label_3
_geom_torsion_atom_site_label_4
_geom_torsion
_geom_torsion_site_symmetry_1
_geom_torsion_site_symmetry_4
Dy2 O17 C83 C88 -1.6(11) . .
Dy2 O17 C83 C84 179.2(5) . .
Dy2 O13 C57 C62 10.4(14) . .
Dy2 O13 C57 C58 -168.6(6) . .
Dy2 O14 C64 N6 -8.3(9) . .
Dy2 O14 C64 C65 167.8(5) . .
Dy2 O18 C90 N8 -0.4(9) . .
Dy2 O18 C90 C91 179.5(5) . .
Dy2 N5 N6 C64 -2.4(7) . .
Dy2 N5 C63 C62 -3.9(11) . .
Dy2 N7 C89 C88 -4.1(10) . .
Cd2 O15 C66 C65 -173.9(5) . .
Cd2 O15 C66 C67 4.5(10) . .
Cd2 O20 C93 C92 14.0(7) 2_556 .
Cd2 O20 C93 C94 -166.3(6) 2_556 .
Cd2 O19 C92 C93 -19.3(9) 2_556 .
Cd2 O19 C92 C91 163.0(5) 2_556 .
Cd2 O16 C67 C66 -5.5(7) . .
Cd2 O16 C67 C68 177.4(6) . .
Cd2 O23 C110 O24 4.0(11) . .
Cd2 O23 C110 C111 -175.7(10) . .
Cd2 O24 C110 O23 -4.5(12) . .
Cd2 O24 C110 C111 175.2(9) . .
O17 C83 C88 C89 7.1(10) . .
O17 C83 C88 C87 -176.2(6) . .
O17 C83 C84 C98 -4.4(10) . .
O17 C83 C84 C85 175.1(6) . .
O13 C57 C62 C63 1.5(12) . .
O13 C57 C62 C61 -178.0(8) . .
O13 C57 C58 C72 0.8(13) . .
O13 C57 C58 C59 177.3(9) . .
O15 C66 C65 C64 -6.8(11) . .
O15 C66 C65 C70 -178.8(7) . .
O15 C66 C67 O16 1.6(10) . .
O15 C66 C67 C68 178.8(7) . .
O20 C93 C92 O19 1.3(10) . .
O20 C93 C92 C91 179.2(6) . .
O20 C93 C94 C95 179.5(7) . .
O18 C90 C91 C92 173.4(7) . .
O18 C90 C91 C96 -9.1(10) . .
O16 C67 C68 C69 177.2(7) . .
N5 N6 C64 O14 6.9(10) . .
N5 N6 C64 C65 -169.3(5) . .
N5 C63 C62 C57 -2.8(13) . .
N5 C63 C62 C61 176.7(8) . .
N6 N5 C63 C62 -177.9(7) . .
N8 N7 C89 C88 178.1(6) . .
N8 C90 C91 C92 -6.7(10) . .
N8 C90 C91 C96 170.8(7) . .
N7 N8 C90 O18 0.3(10) . .
N7 N8 C90 C91 -179.6(5) . .
N7 C89 C88 C83 -4.0(11) . .
N7 C89 C88 C87 179.1(7) . .
C66 C65 C64 O14 -179.6(6) . .
C66 C65 C64 N6 -3.3(10) . .
C66 C65 C70 C69 -0.5(11) . .
C66 C67 C68 C69 0.4(12) . .
C65 C66 C67 O16 -179.8(6) . .
C65 C66 C67 C68 -2.6(10) . .
C65 C70 C69 C68 -1.9(12) . .
C65 C70 C69 C80 176.6(7) . .
C89 C88 C87 C86 177.5(6) . .
C83 C88 C87 C86 0.5(10) . .
C88 C83 C84 C98 176.4(6) . .
C88 C83 C84 C85 -4.1(10) . .
C90 N8 N7 Dy2 0.0(7) . .
C90 N8 N7 C89 178.2(6) . .
C90 C91 C92 O19 -3.9(11) . .
C90 C91 C92 C93 178.4(6) . .
C90 C91 C96 C95 -177.5(8) . .
C93 C94 C95 C96 1.7(12) . .
C93 C94 C95 C106 -173.6(8) . .
C91 C96 C95 C94 -1.4(13) . .
C91 C96 C95 C106 173.9(8) . .
C85 C86 C87 C88 -2.8(10) . .
C85 C86 C102 C7AA 179.9(9) . .
C85 C86 C102 C9AA -61.5(12) . .
C85 C86 C102 C105 -5.7(12) . .
C85 C86 C102 C104 -119.4(10) . .
C85 C86 C102 C2BA 66.7(12) . .
C85 C86 C102 C103 116.1(12) . .
C64 C65 C70 C69 -172.6(7) . .
C57 C62 C61 C60 2.2(15) . .
C57 C58 C72 C74 61.2(11) . .
C57 C58 C72 C73 -59.3(10) . .
C57 C58 C72 C75 -179.6(8) . .
C57 C58 C59 C60 -0.9(17) . .
C86 C85 C84 C83 1.8(11) . .
C86 C85 C84 C98 -178.7(7) . .
C86 C102 C7AA C104 96.5(11) . .
C86 C102 C7AA C103 -100.0(12) . .
C86 C102 C9AA C105 100.9(12) . .
C86 C102 C9AA C104 -97.3(11) . .
C86 C102 C105 C9AA -99.9(12) . .
C86 C102 C105 C2BA 104.0(9) . .
C86 C102 C104 C7AA -106.0(10) . .
C86 C102 C104 C9AA 102.7(12) . .
C86 C102 C2BA C105 -104.5(9) . .
C86 C102 C2BA C103 98.1(14) . .
C86 C102 C103 C7AA 105.1(10) . .
C86 C102 C103 C2BA -99.6(13) . .
C87 C86 C102 C7AA 0.3(12) . .
C87 C86 C102 C9AA 118.9(11) . .
C87 C86 C102 C105 174.8(9) . .
C87 C86 C102 C104 61.0(11) . .
C87 C86 C102 C2BA -112.8(11) . .
C87 C86 C102 C103 -63.5(13) . .
C70 C65 C64 O14 -7.4(10) . .
C70 C65 C64 N6 168.9(7) . .
C70 C69 C68 C67 2.0(12) . .
C70 C69 C80 C81 -49.9(12) . .
C84 C83 C88 C89 -173.7(6) . .
C84 C83 C88 C87 3.0(10) . .
C84 C85 C86 C87 1.7(11) . .
C84 C85 C86 C102 -177.9(7) . .
C69 C80 C81 C82 114.4(11) . .
C63 N5 N6 C64 172.8(6) . .
C63 C62 C61 C60 -177.3(9) . .
C67 C66 C65 C64 174.6(6) . .
C67 C66 C65 C70 2.7(10) . .
C92 C93 C94 C95 -0.8(12) . .
C92 C91 C96 C95 0.0(12) . .
C62 C57 C58 C72 -178.2(8) . .
C62 C57 C58 C59 -1.7(13) . .
C62 C61 C60 C59 -4.7(16) . .
C62 C61 C60 C76 174.5(11) . .
C71 O16 C67 C66 -173.4(6) . .
C71 O16 C67 C68 9.6(11) . .
C94 C93 C92 O19 -178.4(7) . .
C94 C93 C92 C91 -0.5(11) . .
C94 C95 C106 C107 -24.2(14) . .
C96 C91 C92 O19 178.7(7) . .
C96 C91 C92 C93 0.9(10) . .
C96 C95 C106 C107 160.7(10) . .
C100 C98 C84 C83 64.9(9) . .
C100 C98 C84 C85 -114.6(8) . .
C58 C57 C62 C63 -179.5(8) . .
C58 C57 C62 C61 1.1(12) . .
C58 C59 C60 C61 4.1(17) . .
C58 C59 C60 C76 -175.1(12) . .
C95 C106 C107 C108 124.8(14) . .
C99 C98 C84 C83 -175.8(7) . .
C99 C98 C84 C85 4.7(10) . .
C68 C69 C80 C81 128.6(9) . .
C97 O20 C93 C92 167.8(7) . .
C97 O20 C93 C94 -12.5(11) . .
C61 C60 C76 C77 -66.0(16) . .
C61 C60 C76 C78 48.6(17) . .
C61 C60 C76 C79 178.5(12) . .
C101 C98 C84 C83 -56.3(8) . .
C101 C98 C84 C85 124.2(7) . .
C102 C86 C87 C88 176.8(7) . .
C102 C7AA C104 C9AA 28.0(13) . .
C102 C7AA C103 C2BA -30(2) . .
C102 C9AA C105 C2BA 20.5(11) . .
C102 C9AA C104 C7AA -29.1(14) . .
C102 C105 C2BA C103 23.5(16) . .
C102 C2BA C103 C7AA 28.9(19) . .
C80 C69 C68 C67 -176.5(8) . .
C72 C58 C59 C60 175.6(10) . .
C59 C58 C72 C74 -115.3(10) . .
C59 C58 C72 C73 124.3(10) . .
C59 C58 C72 C75 3.9(14) . .
C59 C60 C76 C77 113.2(13) . .
C59 C60 C76 C78 -132.2(14) . .
C59 C60 C76 C79 -2(2) . .
C7AA C102 C9AA C105 -137.0(12) . .
C7AA C102 C9AA C104 24.8(13) . .
C7AA C102 C105 C9AA 72.6(19) . .
C7AA C102 C105 C2BA -83.5(16) . .
C7AA C102 C104 C9AA -151.3(15) . .
C7AA C102 C2BA C105 135.9(10) . .
C7AA C102 C2BA C103 -21.5(15) . .
C7AA C102 C103 C2BA 155.4(17) . .
C9AA C102 C7AA C104 -24.1(13) . .
C9AA C102 C7AA C103 139.4(14) . .
C9AA C102 C105 C2BA -156.1(14) . .
C9AA C102 C104 C7AA 151.3(15) . .
C9AA C102 C2BA C105 20.8(12) . .
C9AA C102 C2BA C103 -136.6(16) . .
C9AA C102 C103 C7AA -78(2) . .
C9AA C102 C103 C2BA 77(2) . .
C9AA C105 C2BA C102 -21.9(12) . .
C9AA C105 C2BA C103 2(2) . .
Dy1 O1 C1 C6 -14.9(12) . .
Dy1 O1 C1 C2 164.2(5) . .
Dy1 O5 C27 C28 -173.7(5) . .
Dy1 O5 C27 C32 7.7(12) . .
Dy1 O6 C34 N4 2.2(10) . .
Dy1 O6 C34 C35 -178.0(6) . .
Dy1 O2 C8 N2 10.7(10) . .
Dy1 O2 C8 C9 -165.6(5) . .
Dy1 N1 C7 C6 8.8(10) . .
Dy1 N3 C33 C32 5.2(12) . .
Cd1A O8 C39 C40 -4.3(11) . .
Cd1A O8 C39 C38 173.8(10) . .
Cd1A O7 C40 C35 -176.5(8) . .
Cd1A O7 C40 C39 2.8(15) . .
Cd1A O11 C55 O12 0(3) . .
Cd1A O11 C55 C56 167.4(19) . .
Cd1A O12 C55 O11 0(3) . .
Cd1A O12 C55 C56 -166(2) . .
O1 C1 C6 C5 178.2(6) . .
O1 C1 C6 C7 -1.4(10) . .
O1 C1 C2 C16 0.6(10) . .
O1 C1 C2 C3 -177.6(6) . .
O5 C27 C32 C31 178.1(7) . .
O5 C27 C32 C33 -6.0(11) . .
O6 C34 C35 C36 8.9(14) . .
O6 C34 C35 C40 -171.1(9) . .
O2 C8 C9 C14 7.7(11) . .
O2 C8 C9 C10 -178.8(8) . .
O3 C10 C9 C14 175.1(9) . .
O3 C10 C9 C8 2.1(15) . .
O3 C10 C11 O4 6.5(15) . .
O3 C10 C11 C12 -177.8(11) . .
O8 Cd1A Cd1B O3 -84.4(3) . 2_646
O8 Cd1A Cd1B O7 71.8(3) . .
O8 Cd1A Cd1B O4 1.4(4) . 2_646
O8 Cd1A Cd1B O12 -177.7(5) . .
O8 Cd1A Cd1B C10 -69.8(4) . 2_646
O8 C39 C40 O7 1.6(15) . .
O8 C39 C40 C35 -179.0(9) . .
O8 C39 C38 C37 178.6(10) . .
O7 Cd1A Cd1B O3 -156.2(3) . 2_646
O7 Cd1A Cd1B O4 -70.3(4) . 2_646
O7 Cd1A Cd1B O12 110.5(4) . .
O7 Cd1A Cd1B C10 -141.6(3) . 2_646
O4 C11 C12 C13 -179.1(10) . .
O11 Cd1A Cd1B O3 27.4(7) . 2_646
O11 Cd1A Cd1B O7 -176.4(6) . .
O11 Cd1A Cd1B O4 113.3(6) . 2_646
O11 Cd1A Cd1B O12 -65.9(6) . .
O11 Cd1A Cd1B C10 42.0(7) . 2_646
O12 Cd1A Cd1B O3 93.3(5) . 2_646
O12 Cd1A Cd1B O7 -110.5(4) . .
O12 Cd1A Cd1B O4 179.2(5) . 2_646
O12 Cd1A Cd1B C10 108.0(5) . 2_646
N2 N1 C7 C6 178.4(6) . .
N2 C8 C9 C14 -168.9(7) . .
N2 C8 C9 C10 4.6(11) . .
N1 N2 C8 O2 -7.8(11) . .
N1 N2 C8 C9 168.5(6) . .
N4 N3 C33 C32 -179.0(7) . .
N4 C34 C35 C36 -171.4(8) . .
N4 C34 C35 C40 8.7(13) . .
N3 N4 C34 O6 1.2(12) . .
N3 N4 C34 C35 -178.6(7) . .
C1 C6 C5 C4 -1.0(11) . .
C1 C6 C7 N1 1.6(11) . .
C1 C2 C16 C18 -60.9(10) . .
C1 C2 C16 C19 57.6(9) . .
C1 C2 C16 C17 180.0(7) . .
C1 C2 C3 C4 -0.3(12) . .
C28 C27 C32 C31 -0.5(11) . .
C28 C27 C32 C33 175.4(7) . .
C27 C28 C29 C30 0.2(11) . .
C27 C28 C42 C44 58.3(8) . .
C27 C28 C42 C45 -62.4(9) . .
C27 C28 C42 C43 177.8(7) . .
C27 C32 C31 C30 -1.0(12) . .
C27 C32 C33 N3 0.3(12) . .
C6 C1 C2 C16 179.7(6) . .
C6 C1 C2 C3 1.6(10) . .
C6 C5 C4 C3 2.2(11) . .
C6 C5 C4 C20 -177.9(7) . .
C2 C1 C6 C5 -1.0(10) . .
C2 C1 C6 C7 179.4(6) . .
C5 C6 C7 N1 -178.0(7) . .
C5 C4 C3 C2 -1.7(12) . .
C5 C4 C20 C21 -133.4(10) . .
C5 C4 C20 C23 -11.9(13) . .
C5 C4 C20 C22 106.2(11) . .
C16 C2 C3 C4 -178.4(7) . .
C29 C28 C27 O5 -177.7(6) . .
C29 C28 C27 C32 0.9(10) . .
C29 C28 C42 C44 -119.3(7) . .
C29 C28 C42 C45 120.0(8) . .
C29 C28 C42 C43 0.1(10) . .
C29 C30 C31 C32 2.0(12) . .
C29 C30 C46 C48 66.0(11) . .
C29 C30 C46 C47 177.4(8) . .
C29 C30 C46 C49 -60.5(11) . .
C7 C6 C5 C4 178.6(6) . .
C31 C32 C33 N3 176.5(7) . .
C31 C30 C29 C28 -1.7(12) . .
C31 C30 C46 C48 -109.2(9) . .
C31 C30 C46 C47 2.2(12) . .
C31 C30 C46 C49 124.3(10) . .
C33 C32 C31 C30 -177.2(7) . .
C14 C13 C12 C11 -4.4(17) . .
C14 C13 C24 C25 68(2) . .
C3 C2 C16 C18 117.1(8) . .
C3 C2 C16 C19 -124.3(8) . .
C3 C2 C16 C17 -2.0(11) . .
C3 C4 C20 C21 46.5(12) . .
C3 C4 C20 C23 167.9(9) . .
C3 C4 C20 C22 -73.9(11) . .
C10 C11 C12 C13 5.7(19) . .
C34 N4 N3 Dy1 -3.6(9) . .
C34 N4 N3 C33 179.9(7) . .
C34 C35 C36 C37 179.9(9) . .
C34 C35 C40 O7 -1.5(16) . .
C34 C35 C40 C39 179.1(9) . .
C46 C30 C29 C28 -177.2(8) . .
C46 C30 C31 C32 177.4(7) . .
C8 N2 N1 Dy1 1.3(8) . .
C8 N2 N1 C7 -170.0(6) . .
C35 C36 C37 C38 -0.4(16) . .
C35 C36 C37 C50 178.5(10) . .
C9 C14 C13 C12 2.1(14) . .
C9 C14 C13 C24 -175.6(11) . .
C9 C10 C11 O4 180.0(9) . .
C9 C10 C11 C12 -4.3(16) . .
C36 C35 C40 O7 178.5(10) . .
C36 C35 C40 C39 -0.8(14) . .
C36 C37 C38 C39 2.2(16) . .
C36 C37 C50 C51 114.0(13) . .
C13 C14 C9 C10 -1.0(13) . .
C13 C14 C9 C8 172.3(7) . .
C13 C24 C25 C26 -104.3(18) . .
C37 C50 C51 C52 110.0(17) . .
C40 C35 C36 C37 -0.2(15) . .
C40 C39 C38 C37 -3.6(18) . .
C11 C10 C9 C14 1.9(14) . .
C11 C10 C9 C8 -171.2(8) . .
C38 C37 C50 C51 -67.1(15) . .
C38 C39 C40 O7 -176.6(11) . .
C38 C39 C40 C35 2.8(17) . .
C20 C4 C3 C2 178.5(7) . .
C12 C13 C24 C25 -109.2(18) . .
C24 C13 C12 C11 173.2(13) . .
C50 C37 C38 C39 -176.7(11) . .
C15 O4 C11 C10 176.6(10) . .
C15 O4 C11 C12 0.9(17) . .
C41 O8 C39 C40 -171.5(11) . .
C41 O8 C39 C38 6.6(17) . .
C105 C102 C7AA C104 -75.9(17) . .
C105 C102 C7AA C103 87.6(18) . .
C105 C102 C9AA C104 161.8(16) . .
C105 C102 C104 C7AA 136.6(12) . .
C105 C102 C104 C9AA -14.8(13) . .
C105 C102 C2BA C103 -157.4(16) . .
C105 C102 C103 C7AA -133.1(11) . .
C105 C102 C103 C2BA 22.2(15) . .
C105 C9AA C104 C102 22.3(19) . .
C105 C9AA C104 C7AA -7(3) . .
C105 C2BA C103 C102 -22.0(15) . .
C105 C2BA C103 C7AA 7(3) . .
C104 C102 C7AA C103 163.5(15) . .
C104 C102 C9AA C105 -161.8(16) . .
C104 C102 C105 C9AA 15.3(14) . .
C104 C102 C105 C2BA -140.8(11) . .
C104 C102 C2BA C105 85.1(19) . .
C104 C102 C2BA C103 -72(2) . .
C104 C102 C103 C7AA -15.2(14) . .
C104 C102 C103 C2BA 140.2(14) . .
C104 C7AA C103 C102 15.4(14) . .
C104 C7AA C103 C2BA -14(3) . .
C104 C9AA C105 C102 -21.7(18) . .
C104 C9AA C105 C2BA -1(3) . .
C2BA C102 C7AA C104 -145.5(12) . .
C2BA C102 C7AA C103 18.0(13) . .
C2BA C102 C9AA C105 -24.5(14) . .
C2BA C102 C9AA C104 137.4(12) . .
C2BA C102 C105 C9AA 156.1(14) . .
C2BA C102 C104 C7AA 65(2) . .
C2BA C102 C104 C9AA -87(2) . .
C2BA C102 C103 C7AA -155.4(17) . .
C103 C102 C7AA C104 -163.5(15) . .
C103 C102 C9AA C105 -76(2) . .
C103 C102 C9AA C104 86(2) . .
C103 C102 C105 C9AA 138.8(15) . .
C103 C102 C105 C2BA -17.3(12) . .
C103 C102 C104 C7AA 15.5(14) . .
C103 C102 C104 C9AA -135.8(15) . .
C103 C102 C2BA C105 157.4(16) . .
C103 C7AA C104 C102 -14.7(13) . .
C103 C7AA C104 C9AA 13(2) . .
C55 Cd1A Cd1B O3 68.9(7) . 2_646
C55 Cd1A Cd1B O7 -134.8(7) . .
C55 Cd1A Cd1B O4 154.8(7) . 2_646
C55 Cd1A Cd1B O12 -24.4(7) . .
C55 Cd1A Cd1B C10 83.6(7) . 2_646
Cd1B O3 C10 C9 163.2(8) 2_656 .
Cd1B O3 C10 C11 -24.0(13) 2_656 .
Cd1B O7 C40 C35 -150.1(9) . .
Cd1B O7 C40 C39 29.2(15) . .
Cd1B O4 C11 C10 13.6(11) 2_656 .
Cd1B O4 C11 C12 -162.2(10) 2_656 .
Cd1B O12 C55 Cd1A -12.0(4) . .
Cd1B O12 C55 O11 -12(3) . .
Cd1B O12 C55 C56 -178.0(19) . .
Cd1B C10 C9 C14 -143(2) 2_656 .
Cd1B C10 C9 C8 44(3) 2_656 .
Cd1B C10 C11 O4 -10.0(8) 2_656 .
Cd1B C10 C11 C12 165.7(12) 2_656 .
C42 C28 C27 O5 4.6(11) . .
C42 C28 C27 C32 -176.8(7) . .
C42 C28 C29 C30 177.9(7) . .

loop_
_smtbx_masks_void_nr
_smtbx_masks_void_average_x
_smtbx_masks_void_average_y
_smtbx_masks_void_average_z
_smtbx_masks_void_volume
_smtbx_masks_void_count_electrons
1 -0.036 -0.278 -0.357 3847.4 738.2
